data_7133277
loop_
_publ_author_name
'Pearce, Kyle G.'
'Neale, Samuel E.'
'Mahon, Mary F.'
'McMullin, Claire L.'
'Hill, Michael S.'

_publ_section_title
;
 Alkali metal reduction of crown ether encapsulated alkali metal cations.
;
_journal_issue 64
_journal_name_full 'Chemical communications (Cambridge, England)'
_journal_page_first 8391
_journal_page_last 8394
_journal_paper_doi 10.1039/d4cc02725f
_journal_volume 60
_journal_year 2024
_chemical_formula_moiety '2(C30 H50 Be Cl N2 Si2), C12 H24 Li O6, C16 H32 Li O8, C6 H6'
_chemical_formula_sum 'C94 H162 Be2 Cl2 Li2 N4 O14 Si4'
_chemical_formula_weight 1787.43
_space_group_crystal_system monoclinic
_space_group_IT_number 14
_space_group_name_Hall '-P 2ybc'
_space_group_name_H-M_alt 'P 1 21/c 1'
_atom_sites_solution_hydrogens geom
_atom_sites_solution_primary dual
_audit_creation_date 2022-05-30
_audit_creation_method
;
Olex2 1.5
(compiled 2022.04.07 svn.rca3783a0 for OlexSys, GUI svn.r6498)
;
_audit_update_record
;
2024-05-19 deposited with the CCDC.	2024-07-02 downloaded from the CCDC.
;
_cell_angle_alpha 90
_cell_angle_beta 102.6680(10)
_cell_angle_gamma 90
_cell_formula_units_Z 4
_cell_length_a 21.4089(2)
_cell_length_b 22.3190(2)
_cell_length_c 22.5227(2)
_cell_measurement_reflns_used 60398
_cell_measurement_temperature 150.01(10)
_cell_measurement_theta_max 73.2190
_cell_measurement_theta_min 4.0160
_cell_volume 10499.94(17)
_computing_cell_refinement 'CrysAlisPro 1.171.39.46 (Rigaku OD, 2018)'
_computing_data_collection 'CrysAlisPro 1.171.39.46 (Rigaku OD, 2018)'
_computing_data_reduction 'CrysAlisPro 1.171.39.46 (Rigaku OD, 2018)'
_computing_molecular_graphics 'Olex2 1.5 (Dolomanov et al., 2009)'
_computing_publication_material 'Olex2 1.5 (Dolomanov et al., 2009)'
_computing_structure_refinement 'SHELXL 2014/3 (Sheldrick, 2015)'
_computing_structure_solution 'SHELXT 2018/2 (Sheldrick, 2018)'
_diffrn_ambient_environment N~2~
_diffrn_ambient_temperature 150.01(10)
_diffrn_detector 'CCD plate'
_diffrn_detector_area_resol_mean 8.1150
_diffrn_detector_type EosS2
_diffrn_measured_fraction_theta_full 1.000
_diffrn_measured_fraction_theta_max 0.995
_diffrn_measurement_device 'four-circle diffractometer'
_diffrn_measurement_device_type 'SuperNova, Dual, Cu at home/near, EosS2'
_diffrn_measurement_method '\w scans'
_diffrn_radiation_monochromator mirror
_diffrn_radiation_probe x-ray
_diffrn_radiation_type 'Cu K\a'
_diffrn_radiation_wavelength 1.54184
_diffrn_reflns_av_R_equivalents 0.0300
_diffrn_reflns_av_unetI/netI 0.0155
_diffrn_reflns_Laue_measured_fraction_full 1.000
_diffrn_reflns_Laue_measured_fraction_max 0.995
_diffrn_reflns_limit_h_max 26
_diffrn_reflns_limit_h_min -25
_diffrn_reflns_limit_k_max 26
_diffrn_reflns_limit_k_min -27
_diffrn_reflns_limit_l_max 27
_diffrn_reflns_limit_l_min -27
_diffrn_reflns_number 146394
_diffrn_reflns_point_group_measured_fraction_full 1.000
_diffrn_reflns_point_group_measured_fraction_max 0.995
_diffrn_reflns_theta_full 67.684
_diffrn_reflns_theta_max 73.436
_diffrn_reflns_theta_min 3.783
_diffrn_source 'micro-focus sealed X-ray tube'
_diffrn_source_type 'SuperNova (Cu) X-ray Source'
_exptl_absorpt_coefficient_mu 1.444
_exptl_absorpt_correction_T_max 1.000
_exptl_absorpt_correction_T_min 0.615
_exptl_absorpt_correction_type gaussian
_exptl_absorpt_process_details
;
CrysAlisPro 1.171.39.46 (Rigaku Oxford Diffraction, 2018)
Numerical absorption correction based on gaussian integration over
			a multifaceted crystal model
Empirical absorption correction using spherical harmonics,
 implemented in SCALE3 ABSPACK scaling algorithm.
;
_exptl_crystal_colour colourless
_exptl_crystal_colour_primary colourless
_exptl_crystal_density_diffrn 1.131
_exptl_crystal_description block
_exptl_crystal_F_000 3880
_exptl_crystal_size_max 0.286
_exptl_crystal_size_mid 0.195
_exptl_crystal_size_min 0.158
_refine_diff_density_max 0.738
_refine_diff_density_min -0.414
_refine_diff_density_rms 0.039
_refine_ls_extinction_method none
_refine_ls_goodness_of_fit_ref 1.013
_refine_ls_hydrogen_treatment constr
_refine_ls_matrix_type full
_refine_ls_number_parameters 1477
_refine_ls_number_reflns 21025
_refine_ls_number_restraints 1434
_refine_ls_restrained_S_all 1.063
_refine_ls_R_factor_all 0.0470
_refine_ls_R_factor_gt 0.0425
_refine_ls_shift/su_max 0.002
_refine_ls_shift/su_mean 0.000
_refine_ls_structure_factor_coef Fsqd
_refine_ls_weighting_details 'w=1/[\s^2^(Fo^2^)+(0.0557P)^2^+5.1570P] where P=(Fo^2^+2Fc^2^)/3'
_refine_ls_weighting_scheme calc
_refine_ls_wR_factor_gt 0.1115
_refine_ls_wR_factor_ref 0.1155
_reflns_Friedel_coverage 0.000
_reflns_number_gt 18894
_reflns_number_total 21025
_reflns_threshold_expression 'I > 2\s(I)'
_cod_data_source_file d4cc02725f2.cif
_cod_data_source_block s22msh59-cpd-6
_cod_depositor_comments 'Adding full bibliography for 7133277--7133282.cif.'
_cod_database_code 7133277
_shelxl_version_number 2014-3
_shelx_space_group_comment
;
The symmetry employed for this shelxl refinement is uniquely defined
by the following loop, which should always be used as a source of
symmetry information in preference to the above space-group names.
They are only intended as comments.
;
_olex2_refinement_description
;
1. Fixed Uiso
 At 1.2 times of:
  All C(H) groups, All C(H,H) groups
 At 1.5 times of:
  All C(H,H,H) groups
2. Restrained distances
 O5A-C42A = O5-C42 = O5A-C43A = O5-C43 = O6A-C44A = O6-C44 = O6A-C37A = O6-C37
 = O7A-C38A = O7-C38 = O7A-C39A = O7-C39 = O8A-C40A = O8-C40 = O8A-C41A = O8-C41
 1.4 with sigma of 0.005
 C42A-C41A = C42-C41 = C44-C43 = C44A-C43A = C38-C37 = C38A-C37A = C40-C39 =
 C40A-C39A
 1.54 with sigma of 0.005
 O2-O3 \\sim O4-O1
 with sigma of 0.005
 C36-O3 \\sim O12-C80
 with sigma of 0.005
 C36-Li1 \\sim C36A-Li1
 with sigma of 0.01
 O4-C32 \\sim O4A-C32A
 with sigma of 0.01
 O4-Li1 \\sim O4A-Li1
 with sigma of 0.01
 O4-C33 \\sim O4A-C33A
 with sigma of 0.01
 C34-Li1 \\sim C34A-Li1
 with sigma of 0.01
 O1-C30 \\sim O1A-C30A
 with sigma of 0.01
 O1-C31 \\sim O1A-C31A
 with sigma of 0.01
 O1-Li1 \\sim O1A-Li1
 with sigma of 0.01
 C30-C31 \\sim C30A-C31A
 with sigma of 0.01
 C32-C31 \\sim C32A-C31A
 with sigma of 0.01
 C32-C33 \\sim C32A-C33A
 with sigma of 0.01
 O2-C36 \\sim O2A-C36A
 with sigma of 0.01
 O2-C29 \\sim O2A-C29A
 with sigma of 0.01
 O2-C35 \\sim O2A-C35A
 with sigma of 0.01
 O2-Li1 \\sim O2A-Li1
 with sigma of 0.01
 C36-C35 \\sim C36A-C35A
 with sigma of 0.01
 C31-Li1 \\sim C31A-Li1
 with sigma of 0.01
 C30-C29 \\sim C30A-C29A
 with sigma of 0.01
 C33-Li1 \\sim C33A-Li1
 with sigma of 0.01
 C34-C33 \\sim C34A-C33A
 with sigma of 0.01
 C34-O3 \\sim C34A-O3A
 with sigma of 0.01
 C32-Li1 \\sim C32A-Li1
 with sigma of 0.01
 O2-C30 \\sim O2A-C30A
 with sigma of 0.01
 C35-O3 \\sim C35A-O3A
 with sigma of 0.01
 C36-C29 \\sim C36A-C29A
 with sigma of 0.01
 C36-O3 \\sim C36A-O3A
 with sigma of 0.01
 C30-Li1 \\sim C30A-Li1
 with sigma of 0.01
 C34-C35 \\sim C34A-C35A
 with sigma of 0.01
 Li1-O3 \\sim Li1-O3A
 with sigma of 0.01
 O4-C34 \\sim O4A-C34A
 with sigma of 0.01
 O4-C31 \\sim O4A-C31A
 with sigma of 0.01
 C35-Li1 \\sim C35A-Li1
 with sigma of 0.01
 C33-O3 \\sim C33A-O3A
 with sigma of 0.01
 O1-C32 \\sim O1A-C32A
 with sigma of 0.01
 C29-Li1 \\sim C29A-Li1
 with sigma of 0.01
 O1-C29 \\sim O1A-C29A
 with sigma of 0.01
 O6-C38 \\sim O6A-C38A
 with sigma of 0.01
 O5-C44 \\sim O5A-C44A
 with sigma of 0.01
 C42-C43 \\sim C42A-C43A
 with sigma of 0.01
 O8-C42 \\sim O8A-C42A
 with sigma of 0.01
 O7-C39 \\sim O7A-C39A
 with sigma of 0.01
 O7-Li1 \\sim O7A-Li1
 with sigma of 0.01
 O7-C38 \\sim O7A-C38A
 with sigma of 0.01
 C39-C38 \\sim C39A-C38A
 with sigma of 0.01
 C41-Li1 \\sim C41A-Li1
 with sigma of 0.01
 O8-C41 \\sim O8A-C41A
 with sigma of 0.01
 O8-C40 \\sim O8A-C40A
 with sigma of 0.01
 C37-C44 \\sim C37A-C44A
 with sigma of 0.01
 O5-C42 \\sim O5A-C42A
 with sigma of 0.01
 O5-C43 \\sim O5A-C43A
 with sigma of 0.01
 O5-Li1 \\sim O5A-Li1
 with sigma of 0.01
 O6-C37 \\sim O6A-C37A
 with sigma of 0.01
 O6-C44 \\sim O6A-C44A
 with sigma of 0.01
 O6-Li1 \\sim O6A-Li1
 with sigma of 0.01
 O8-C39 \\sim O8A-C39A
 with sigma of 0.01
 O5-C41 \\sim O5A-C41A
 with sigma of 0.01
 C39-C40 \\sim C39A-C40A
 with sigma of 0.01
 C41-C42 \\sim C41A-C42A
 with sigma of 0.01
 O6-C43 \\sim O6A-C43A
 with sigma of 0.01
 C39-Li1 \\sim C39A-Li1
 with sigma of 0.01
 C40-Li1 \\sim C40A-Li1
 with sigma of 0.01
 C37-C38 \\sim C37A-C38A
 with sigma of 0.01
 C42-Li1 \\sim C42A-Li1
 with sigma of 0.01
 C43-C44 \\sim C43A-C44A
 with sigma of 0.01
 C37-Li1 \\sim C37A-Li1
 with sigma of 0.01
 C43-Li1 \\sim C43A-Li1
 with sigma of 0.01
 C44-Li1 \\sim C44A-Li1
 with sigma of 0.01
 Li1-C38 \\sim Li1-C38A
 with sigma of 0.01
 O7-C40 \\sim O7A-C40A
 with sigma of 0.01
 O7-C37 \\sim O7A-C37A
 with sigma of 0.01
 C75-C82 \\sim C75A-C82A
 with sigma of 0.01
 O12-C79 \\sim O12A-C79A
 with sigma of 0.01
 O12-C78 \\sim O12A-C78A
 with sigma of 0.01
 O12-Li2 \\sim O12A-Li2
 with sigma of 0.01
 C80-Li2 \\sim C80A-Li2
 with sigma of 0.01
 O10-C75 \\sim O10A-C75A
 with sigma of 0.01
 O10-C82 \\sim O10A-C82A
 with sigma of 0.01
 O9-C78 \\sim O9A-C78A
 with sigma of 0.01
 O10-Li2 \\sim O10A-Li2
 with sigma of 0.01
 O9-C77 \\sim O9A-C77A
 with sigma of 0.01
 O9-C76 \\sim O9A-C76A
 with sigma of 0.01
 O9-Li2 \\sim O9A-Li2
 with sigma of 0.01
 O11-C80 \\sim O11A-C80A
 with sigma of 0.01
 C81-C80 \\sim C81A-C80A
 with sigma of 0.01
 C79-Li2 \\sim C79A-Li2
 with sigma of 0.01
 C81-C82 \\sim C81A-C82A
 with sigma of 0.01
 C77-Li2 \\sim C77A-Li2
 with sigma of 0.01
 C79-C80 \\sim C79A-C80A
 with sigma of 0.01
 C75-C76 \\sim C75A-C76A
 with sigma of 0.01
 C77-C78 \\sim C77A-C78A
 with sigma of 0.01
 O9-C75 \\sim O9A-C75A
 with sigma of 0.01
 C81-Li2 \\sim C81A-Li2
 with sigma of 0.01
 O11-C81 \\sim O11A-C81A
 with sigma of 0.01
 C79-C78 \\sim C79A-C78A
 with sigma of 0.01
 C75-Li2 \\sim C75A-Li2
 with sigma of 0.01
 C77-C76 \\sim C77A-C76A
 with sigma of 0.01
 O11-C79 \\sim O11A-C79A
 with sigma of 0.01
 O11-C82 \\sim O11A-C82A
 with sigma of 0.01
 C82-Li2 \\sim C82A-Li2
 with sigma of 0.01
 O12-C77 \\sim O12A-C77A
 with sigma of 0.01
 O12-C80 \\sim O12A-C80A
 with sigma of 0.01
 C78-Li2 \\sim C78A-Li2
 with sigma of 0.01
 C76-Li2 \\sim C76A-Li2
 with sigma of 0.01
 O10-C81 \\sim O10A-C81A
 with sigma of 0.01
 O10-C76 \\sim O10A-C76A
 with sigma of 0.01
 O11-Li2 \\sim O11A-Li2
 with sigma of 0.01
3. Uiso/Uaniso restraints and constraints
C87A \\sim C91A \\sim C90A \\sim C92A \\sim C89A \\sim C88A \\sim C92 \\sim C91
\\sim C90 \\sim C89 \\sim C87 \\sim C88: within 2A with sigma of 0.02 and sigma
for terminal atoms of 0.01 within 2A
O4 \\sim O1 \\sim C32 \\sim O2 \\sim C36 \\sim C30 \\sim C34 \\sim C31 \\sim
C35 \\sim C33 \\sim C29 \\sim O3 \\sim O3A \\sim O1A \\sim O2A \\sim C36A \\sim
C30A \\sim C29A \\sim C35A \\sim C31A \\sim C32A \\sim C33A \\sim C34A \\sim
O4A: within 2A with sigma of 0.02 and sigma for terminal atoms of 0.01 within 2A
O7 \\sim O8 \\sim O5 \\sim O6 \\sim C39 \\sim C41 \\sim C40 \\sim C42 \\sim C37
\\sim C43 \\sim C44 \\sim C38 \\sim C37A \\sim C38A \\sim C40A \\sim C44A \\sim
C42A \\sim C41A \\sim C43A \\sim O5A \\sim O6A \\sim O7A \\sim C39A \\sim O8A:
within 2A with sigma of 0.015 and sigma for terminal atoms of 0.01 within 2A
O8A \\sim O8: within 2A with sigma of 0.01 and sigma for terminal atoms of 0.01
within 2A
O11 \\sim O12 \\sim O10 \\sim O9 \\sim C81 \\sim C79 \\sim C75 \\sim C77 \\sim
C80 \\sim C82 \\sim C78 \\sim C76 \\sim C79A \\sim C81A \\sim O11A \\sim O12A
\\sim C82A \\sim C78A \\sim O10A \\sim C77A \\sim C76A \\sim C75A \\sim O9A
\\sim C80A: within 2A with sigma of 0.01 and sigma for terminal atoms of 0.01
within 2A
4. Others
 Fixed Sof: O9(0.75) O10(0.75) O11(0.75) O12(0.75) C75(0.75) H75A(0.75)
 H75B(0.75) C76(0.75) H76A(0.75) H76B(0.75) C77(0.75) H77A(0.75) H77B(0.75)
 C78(0.75) H78A(0.75) H78B(0.75) C79(0.75) H79A(0.75) H79B(0.75) C80(0.75)
 H80A(0.75) H80B(0.75) C81(0.75) H81A(0.75) H81B(0.75) C82(0.75) H82A(0.75)
 H82B(0.75) O9A(0.25) O10A(0.25) O11A(0.25) O12A(0.25) C75A(0.25) H75C(0.25)
 H75D(0.25) C76A(0.25) H76C(0.25) H76D(0.25) C77A(0.25) H77C(0.25) H77D(0.25)
 C78A(0.25) H78C(0.25) H78D(0.25) C79A(0.25) H79C(0.25) H79D(0.25) C80A(0.25)
 H80C(0.25) H80D(0.25) C81A(0.25) H81C(0.25) H81D(0.25) C82A(0.25) H82C(0.25)
 H82D(0.25) O1(0.67) O2(0.67) O3(0.67) O4(0.67) O5(0.5) O6(0.5) O7(0.5) O8(0.5)
 C29(0.67) H29A(0.67) H29B(0.67) C30(0.67) H30A(0.67) H30B(0.67) C31(0.67)
 H31A(0.67) H31B(0.67) C32(0.67) H32A(0.67) H32B(0.67) C33(0.67) H33A(0.67)
 H33B(0.67) C34(0.67) H34A(0.67) H34B(0.67) C35(0.67) H35A(0.67) H35B(0.67)
 C36(0.67) H36A(0.67) H36B(0.67) C37(0.5) H37A(0.5) H37B(0.5) C38(0.5)
 H38A(0.5) H38B(0.5) C39(0.5) H39A(0.5) H39B(0.5) C40(0.5) H40A(0.5) H40B(0.5)
 C41(0.5) H41A(0.5) H41B(0.5) C42(0.5) H42A(0.5) H42B(0.5) C43(0.5) H43A(0.5)
 H43B(0.5) C44(0.5) H44A(0.5) H44B(0.5) O1A(0.33) O2A(0.33) O3A(0.33) O4A(0.33)
 O5A(0.5) O6A(0.5) O7A(0.5) O8A(0.5) C29A(0.33) H29C(0.33) H29D(0.33)
 C30A(0.33) H30C(0.33) H30D(0.33) C31A(0.33) H31C(0.33) H31D(0.33) C32A(0.33)
 H32C(0.33) H32D(0.33) C33A(0.33) H33C(0.33) H33D(0.33) C34A(0.33) H34C(0.33)
 H34D(0.33) C35A(0.33) H35C(0.33) H35D(0.33) C36A(0.33) H36C(0.33) H36D(0.33)
 C37A(0.5) H37C(0.5) H37D(0.5) C38A(0.5) H38C(0.5) H38D(0.5) C39A(0.5)
 H39C(0.5) H39D(0.5) C40A(0.5) H40C(0.5) H40D(0.5) C41A(0.5) H41C(0.5)
 H41D(0.5) C42A(0.5) H42C(0.5) H42D(0.5) C43A(0.5) H43C(0.5) H43D(0.5)
 C44A(0.5) H44C(0.5) H44D(0.5) C91(0.5) H91(0.5) C90(0.5) H90(0.5) C89(0.5)
 H89(0.5) C88(0.5) H88(0.5) C87(0.5) H87(0.5) C92(0.5) H92(0.5) C91A(0.5)
 H91A(0.5) C90A(0.5) H90A(0.5) C89A(0.5) H89A(0.5) C88A(0.5) H88A(0.5)
 C87A(0.5) H87A(0.5) C92A(0.5) H92A(0.5)
5.a Ternary CH refined with riding coordinates:
 C11(H11), C14(H14), C23(H23), C26(H26), C55(H55), C58(H58), C69(H69), C72(H72)
5.b Secondary CH2 refined with riding coordinates:
 C1(H1A,H1B), C2(H2A,H2B), C45(H45A,H45B), C46(H46A,H46B), C83(H83A,H83B),
 C84(H84A,H84B), C85(H85A,H85B), C86(H86A,H86B), C75(H75A,H75B), C76(H76A,H76B),
  C77(H77A,H77B), C78(H78A,H78B), C79(H79A,H79B), C80(H80A,H80B), C81(H81A,
 H81B), C82(H82A,H82B), C75A(H75C,H75D), C76A(H76C,H76D), C77A(H77C,H77D),
 C78A(H78C,H78D), C79A(H79C,H79D), C80A(H80C,H80D), C81A(H81C,H81D), C82A(H82C,
 H82D), C29(H29A,H29B), C30(H30A,H30B), C31(H31A,H31B), C32(H32A,H32B),
 C33(H33A,H33B), C34(H34A,H34B), C35(H35A,H35B), C36(H36A,H36B), C37(H37A,H37B),
  C38(H38A,H38B), C39(H39A,H39B), C40(H40A,H40B), C41(H41A,H41B), C42(H42A,
 H42B), C43(H43A,H43B), C44(H44A,H44B), C29A(H29C,H29D), C30A(H30C,H30D),
 C31A(H31C,H31D), C32A(H32C,H32D), C33A(H33C,H33D), C34A(H34C,H34D), C35A(H35C,
 H35D), C36A(H36C,H36D), C37A(H37C,H37D), C38A(H38C,H38D), C39A(H39C,H39D),
 C40A(H40C,H40D), C41A(H41C,H41D), C42A(H42C,H42D), C43A(H43C,H43D), C44A(H44C,
 H44D)
5.c Aromatic/amide H refined with riding coordinates:
 C7(H7), C8(H8), C9(H9), C19(H19), C20(H20), C21(H21), C51(H51), C52(H52),
 C53(H53), C65(H65), C66(H66), C67(H67), C91(H91), C90(H90), C89(H89), C88(H88),
  C87(H87), C92(H92), C91A(H91A), C90A(H90A), C89A(H89A), C88A(H88A),
 C87A(H87A), C92A(H92A)
5.d Fitted hexagon refined as free rotating group:
 C91(C90,C89,C88,C87,C92), C91A(C90A,C89A,C88A,C87A,C92A)
5.e Idealised Me refined as rotating group:
 C01T(H01A,H01B,H01C), C3(H3A,H3B,H3C), C4(H4A,H4B,H4C), C12(H12A,H12B,H12C),
 C13(H13A,H13B,H13C), C15(H15A,H15B,H15C), C16(H16A,H16B,H16C), C24(H24A,H24B,
 H24C), C25(H25A,H25B,H25C), C026(H02A,H02B,H02C), C27(H27A,H27B,H27C),
 C28(H28A,H28B,H28C), C47(H47A,H47B,H47C), C48(H48A,H48B,H48C), C56(H56A,H56B,
 H56C), C57(H57A,H57B,H57C), C59(H59A,H59B,H59C), C60(H60A,H60B,H60C), C61(H61A,
 H61B,H61C), C62(H62A,H62B,H62C), C70(H70A,H70B,H70C), C71(H71A,H71B,H71C),
 C73(H73A,H73B,H73C), C74(H74A,H74B,H74C)
;

loop_
_space_group_symop_operation_xyz
'x, y, z'
'-x, y+1/2, -z+1/2'
'-x, -y, -z'
'x, -y-1/2, z-1/2'

loop_
_atom_site_label
_atom_site_type_symbol
_atom_site_fract_x
_atom_site_fract_y
_atom_site_fract_z
_atom_site_U_iso_or_equiv
_atom_site_adp_type
_atom_site_occupancy
_atom_site_site_symmetry_order
_atom_site_calc_flag
_atom_site_refinement_flags_posn
_atom_site_refinement_flags_adp
_atom_site_refinement_flags_occupancy
_atom_site_disorder_assembly
_atom_site_disorder_group
Cl1 Cl 0.95109(2) 0.40803(2) 0.69349(2) 0.05095(12) Uani 1 1 d . . . . .
Si1 Si 0.89852(3) 0.23442(2) 0.78467(2) 0.04948(13) Uani 1 1 d . . . . .
Si2 Si 0.90733(2) 0.37029(2) 0.88681(2) 0.03550(10) Uani 1 1 d . . . . .
N1 N 0.93999(6) 0.28795(6) 0.75396(6) 0.0340(3) Uani 1 1 d . . . . .
N2 N 0.90736(6) 0.39437(6) 0.81388(6) 0.0310(3) Uani 1 1 d . . . . .
C1 C 0.90358(10) 0.24175(8) 0.86851(9) 0.0507(4) Uani 1 1 d . . . . .
H1A H 0.8862 0.2046 0.8828 0.061 Uiso 1 1 calc R U . . .
H1B H 0.9494 0.2442 0.8892 0.061 Uiso 1 1 calc R U . . .
C01T C 0.98926(9) 0.36259(9) 0.93763(8) 0.0494(4) Uani 1 1 d . . . . .
H01A H 1.0087 0.4023 0.9458 0.074 Uiso 1 1 calc R U . . .
H01B H 1.0161 0.3376 0.9175 0.074 Uiso 1 1 calc R U . . .
H01C H 0.9857 0.3438 0.9761 0.074 Uiso 1 1 calc R U . . .
C2 C 0.86875(9) 0.29535(8) 0.88928(8) 0.0458(4) Uani 1 1 d . . . . .
H2A H 0.8646 0.2878 0.9316 0.055 Uiso 1 1 calc R U . . .
H2B H 0.8249 0.2972 0.8634 0.055 Uiso 1 1 calc R U . . .
C3 C 0.81041(12) 0.23698(13) 0.74776(11) 0.0785(8) Uani 1 1 d . . . . .
H3A H 0.8039 0.2232 0.7055 0.118 Uiso 1 1 calc R U . . .
H3B H 0.7948 0.2782 0.7484 0.118 Uiso 1 1 calc R U . . .
H3C H 0.7868 0.2109 0.7702 0.118 Uiso 1 1 calc R U . . .
C4 C 0.93003(17) 0.15798(9) 0.77528(14) 0.0903(10) Uani 1 1 d . . . . .
H4A H 0.9749 0.1555 0.7972 0.135 Uiso 1 1 calc R U . . .
H4B H 0.9271 0.1500 0.7320 0.135 Uiso 1 1 calc R U . . .
H4C H 0.9047 0.1282 0.7918 0.135 Uiso 1 1 calc R U . . .
C5 C 0.98589(8) 0.26718(6) 0.72132(7) 0.0335(3) Uani 1 1 d . . . . .
C6 C 0.96734(8) 0.24408(7) 0.66146(8) 0.0360(3) Uani 1 1 d . . . . .
C7 C 1.01341(9) 0.21862(7) 0.63397(8) 0.0412(4) Uani 1 1 d . . . . .
H7 H 1.0006 0.2020 0.5943 0.049 Uiso 1 1 calc R U . . .
C8 C 1.07702(9) 0.21700(8) 0.66297(9) 0.0472(4) Uani 1 1 d . . . . .
H8 H 1.1076 0.1981 0.6444 0.057 Uiso 1 1 calc R U . . .
C9 C 1.09570(9) 0.24323(8) 0.71935(9) 0.0482(4) Uani 1 1 d . . . . .
H9 H 1.1399 0.2439 0.7386 0.058 Uiso 1 1 calc R U . . .
C10 C 1.05159(8) 0.26895(7) 0.74905(8) 0.0399(4) Uani 1 1 d . . . . .
C11 C 0.89912(8) 0.24906(8) 0.62468(8) 0.0442(4) Uani 1 1 d . . . . .
H11 H 0.8725 0.2663 0.6518 0.053 Uiso 1 1 calc R U . . .
C12 C 0.89577(11) 0.29214(10) 0.57119(10) 0.0592(5) Uani 1 1 d . . . . .
H12A H 0.9134 0.3311 0.5865 0.089 Uiso 1 1 calc R U . . .
H12B H 0.8511 0.2970 0.5496 0.089 Uiso 1 1 calc R U . . .
H12C H 0.9207 0.2758 0.5433 0.089 Uiso 1 1 calc R U . . .
C13 C 0.86978(12) 0.18871(11) 0.60122(12) 0.0708(6) Uani 1 1 d . . . . .
H13A H 0.8709 0.1616 0.6357 0.106 Uiso 1 1 calc R U . . .
H13B H 0.8944 0.1712 0.5736 0.106 Uiso 1 1 calc R U . . .
H13C H 0.8253 0.1947 0.5794 0.106 Uiso 1 1 calc R U . . .
C14 C 1.07506(9) 0.29856(9) 0.81063(9) 0.0475(4) Uani 1 1 d . . . . .
H14 H 1.0366 0.3141 0.8241 0.057 Uiso 1 1 calc R U . . .
C15 C 1.11819(11) 0.35180(10) 0.80651(11) 0.0647(6) Uani 1 1 d . . . . .
H15A H 1.0955 0.3802 0.7761 0.097 Uiso 1 1 calc R U . . .
H15B H 1.1571 0.3379 0.7946 0.097 Uiso 1 1 calc R U . . .
H15C H 1.1298 0.3717 0.8462 0.097 Uiso 1 1 calc R U . . .
C16 C 1.10822(13) 0.25408(11) 0.85861(10) 0.0682(6) Uani 1 1 d . . . . .
H16A H 1.1473 0.2393 0.8477 0.102 Uiso 1 1 calc R U . . .
H16B H 1.0794 0.2204 0.8606 0.102 Uiso 1 1 calc R U . . .
H16C H 1.1192 0.2740 0.8983 0.102 Uiso 1 1 calc R U . . .
C17 C 0.88698(7) 0.45488(7) 0.79980(7) 0.0331(3) Uani 1 1 d . . . . .
C18 C 0.93040(8) 0.50305(7) 0.81319(8) 0.0399(4) Uani 1 1 d . . . . .
C19 C 0.90903(10) 0.56129(8) 0.79742(9) 0.0497(4) Uani 1 1 d . . . . .
H19 H 0.9384 0.5937 0.8062 0.060 Uiso 1 1 calc R U . . .
C20 C 0.84640(11) 0.57246(9) 0.76949(9) 0.0556(5) Uani 1 1 d . . . . .
H20 H 0.8326 0.6123 0.7592 0.067 Uiso 1 1 calc R U . . .
C21 C 0.80376(9) 0.52555(10) 0.75647(8) 0.0518(5) Uani 1 1 d . . . . .
H21 H 0.7606 0.5335 0.7369 0.062 Uiso 1 1 calc R U . . .
C22 C 0.82268(8) 0.46667(8) 0.77139(7) 0.0400(4) Uani 1 1 d . . . . .
C23 C 1.00019(9) 0.49363(8) 0.84397(10) 0.0522(5) Uani 1 1 d . . . . .
H23 H 1.0072 0.4496 0.8505 0.063 Uiso 1 1 calc R U . . .
C24 C 1.04457(11) 0.51510(11) 0.80365(15) 0.0792(8) Uani 1 1 d . . . . .
H24A H 1.0410 0.5587 0.7989 0.119 Uiso 1 1 calc R U . . .
H24B H 1.0323 0.4960 0.7636 0.119 Uiso 1 1 calc R U . . .
H24C H 1.0889 0.5044 0.8226 0.119 Uiso 1 1 calc R U . . .
C25 C 1.01693(13) 0.52416(11) 0.90671(13) 0.0809(8) Uani 1 1 d . . . . .
H25A H 0.9878 0.5099 0.9317 0.121 Uiso 1 1 calc R U . . .
H25B H 1.0125 0.5677 0.9016 0.121 Uiso 1 1 calc R U . . .
H25C H 1.0611 0.5144 0.9269 0.121 Uiso 1 1 calc R U . . .
C026 C 0.86113(10) 0.42347(10) 0.92567(9) 0.0542(5) Uani 1 1 d . . . . .
H02A H 0.8167 0.4256 0.9026 0.081 Uiso 1 1 calc R U . . .
H02B H 0.8806 0.4634 0.9277 0.081 Uiso 1 1 calc R U . . .
H02C H 0.8620 0.4091 0.9670 0.081 Uiso 1 1 calc R U . . .
C26 C 0.77477(8) 0.41570(10) 0.75644(8) 0.0500(4) Uani 1 1 d . . . . .
H26 H 0.7938 0.3802 0.7809 0.060 Uiso 1 1 calc R U . . .
C27 C 0.76366(13) 0.39824(13) 0.68979(10) 0.0758(7) Uani 1 1 d . . . . .
H27A H 0.8048 0.3891 0.6795 0.114 Uiso 1 1 calc R U . . .
H27B H 0.7431 0.4315 0.6645 0.114 Uiso 1 1 calc R U . . .
H27C H 0.7359 0.3629 0.6824 0.114 Uiso 1 1 calc R U . . .
C28 C 0.71097(12) 0.42909(17) 0.77328(15) 0.0938(10) Uani 1 1 d . . . . .
H28A H 0.6889 0.4611 0.7470 0.141 Uiso 1 1 calc R U . . .
H28B H 0.7187 0.4419 0.8159 0.141 Uiso 1 1 calc R U . . .
H28C H 0.6844 0.3929 0.7677 0.141 Uiso 1 1 calc R U . . .
Be1 Be 0.93079(9) 0.35909(9) 0.76022(9) 0.0321(4) Uani 1 1 d . . . . .
Cl2 Cl 0.48530(2) 0.79506(2) 0.57755(2) 0.03552(9) Uani 1 1 d . . . . .
Si3 Si 0.53205(2) 0.70818(2) 0.77087(2) 0.02745(9) Uani 1 1 d . . . . .
Si4 Si 0.48404(2) 0.59546(2) 0.64124(2) 0.02835(9) Uani 1 1 d . . . . .
N3 N 0.53471(5) 0.74510(5) 0.70442(5) 0.0256(2) Uani 1 1 d . . . . .
N4 N 0.46191(5) 0.66598(5) 0.61300(5) 0.0248(2) Uani 1 1 d . . . . .
C45 C 0.54597(8) 0.62537(7) 0.76615(7) 0.0345(3) Uani 1 1 d . . . . .
H45A H 0.5853 0.6192 0.7507 0.041 Uiso 1 1 calc R U . . .
H45B H 0.5540 0.6086 0.8079 0.041 Uiso 1 1 calc R U . . .
C46 C 0.49130(8) 0.58925(7) 0.72571(7) 0.0347(3) Uani 1 1 d . . . . .
H46A H 0.4503 0.6024 0.7350 0.042 Uiso 1 1 calc R U . . .
H46B H 0.4972 0.5465 0.7372 0.042 Uiso 1 1 calc R U . . .
C47 C 0.59576(8) 0.73723(8) 0.83505(7) 0.0388(3) Uani 1 1 d . . . . .
H47A H 0.6380 0.7282 0.8271 0.058 Uiso 1 1 calc R U . . .
H47B H 0.5916 0.7180 0.8731 0.058 Uiso 1 1 calc R U . . .
H47C H 0.5910 0.7807 0.8385 0.058 Uiso 1 1 calc R U . . .
C48 C 0.45278(8) 0.71584(7) 0.79338(7) 0.0353(3) Uani 1 1 d . . . . .
H48A H 0.4465 0.7576 0.8042 0.053 Uiso 1 1 calc R U . . .
H48B H 0.4523 0.6900 0.8285 0.053 Uiso 1 1 calc R U . . .
H48C H 0.4182 0.7039 0.7592 0.053 Uiso 1 1 calc R U . . .
C49 C 0.57501(7) 0.79662(7) 0.70737(6) 0.0295(3) Uani 1 1 d . . . . .
C50 C 0.63504(8) 0.79106(8) 0.69163(8) 0.0411(4) Uani 1 1 d . . . . .
C51 C 0.67353(8) 0.84212(10) 0.69348(9) 0.0539(5) Uani 1 1 d . . . . .
H51 H 0.7141 0.8385 0.6833 0.065 Uiso 1 1 calc R U . . .
C52 C 0.65403(10) 0.89721(9) 0.70967(8) 0.0535(5) Uani 1 1 d . . . . .
H52 H 0.6809 0.9313 0.7106 0.064 Uiso 1 1 calc R U . . .
C53 C 0.59525(9) 0.90265(8) 0.72450(7) 0.0455(4) Uani 1 1 d . . . . .
H53 H 0.5821 0.9407 0.7361 0.055 Uiso 1 1 calc R U . . .
C54 C 0.55454(8) 0.85349(7) 0.72283(6) 0.0345(3) Uani 1 1 d . . . . .
C55 C 0.65715(9) 0.73140(10) 0.67148(10) 0.0564(5) Uani 1 1 d . . . . .
H55 H 0.6218 0.7020 0.6711 0.068 Uiso 1 1 calc R U . . .
C56 C 0.66865(15) 0.73352(15) 0.60753(13) 0.0871(8) Uani 1 1 d . . . . .
H56A H 0.6302 0.7486 0.5796 0.131 Uiso 1 1 calc R U . . .
H56B H 0.6785 0.6932 0.5951 0.131 Uiso 1 1 calc R U . . .
H56C H 0.7048 0.7602 0.6066 0.131 Uiso 1 1 calc R U . . .
C57 C 0.71579(15) 0.70746(17) 0.71551(14) 0.1017(11) Uani 1 1 d . . . . .
H57A H 0.7522 0.7342 0.7159 0.153 Uiso 1 1 calc R U . . .
H57B H 0.7259 0.6673 0.7026 0.153 Uiso 1 1 calc R U . . .
H57C H 0.7072 0.7053 0.7564 0.153 Uiso 1 1 calc R U . . .
C58 C 0.48793(9) 0.86335(7) 0.73456(7) 0.0386(4) Uani 1 1 d . . . . .
H58 H 0.4656 0.8237 0.7303 0.046 Uiso 1 1 calc R U . . .
C59 C 0.48937(12) 0.88641(9) 0.79856(9) 0.0588(5) Uani 1 1 d . . . . .
H59A H 0.5126 0.8579 0.8285 0.088 Uiso 1 1 calc R U . . .
H59B H 0.4455 0.8908 0.8041 0.088 Uiso 1 1 calc R U . . .
H59C H 0.5110 0.9253 0.8042 0.088 Uiso 1 1 calc R U . . .
C60 C 0.44811(9) 0.90585(9) 0.68801(9) 0.0484(4) Uani 1 1 d . . . . .
H60A H 0.4672 0.9459 0.6929 0.073 Uiso 1 1 calc R U . . .
H60B H 0.4043 0.9077 0.6944 0.073 Uiso 1 1 calc R U . . .
H60C H 0.4472 0.8911 0.6468 0.073 Uiso 1 1 calc R U . . .
C61 C 0.56377(9) 0.56931(8) 0.62870(8) 0.0431(4) Uani 1 1 d . . . . .
H61A H 0.5602 0.5610 0.5854 0.065 Uiso 1 1 calc R U . . .
H61B H 0.5767 0.5328 0.6523 0.065 Uiso 1 1 calc R U . . .
H61C H 0.5959 0.6006 0.6419 0.065 Uiso 1 1 calc R U . . .
C62 C 0.42139(9) 0.53973(7) 0.60595(8) 0.0396(4) Uani 1 1 d . . . . .
H62A H 0.3802 0.5511 0.6149 0.059 Uiso 1 1 calc R U . . .
H62B H 0.4337 0.4998 0.6227 0.059 Uiso 1 1 calc R U . . .
H62C H 0.4175 0.5391 0.5618 0.059 Uiso 1 1 calc R U . . .
C63 C 0.41146(7) 0.67073(6) 0.55988(6) 0.0260(3) Uani 1 1 d . . . . .
C64 C 0.42268(8) 0.66210(6) 0.50096(7) 0.0333(3) Uani 1 1 d . . . . .
C65 C 0.37151(9) 0.66756(7) 0.45040(7) 0.0419(4) Uani 1 1 d . . . . .
H65 H 0.3788 0.6601 0.4109 0.050 Uiso 1 1 calc R U . . .
C66 C 0.31112(9) 0.68337(7) 0.45636(7) 0.0440(4) Uani 1 1 d . . . . .
H66 H 0.2773 0.6875 0.4214 0.053 Uiso 1 1 calc R U . . .
C67 C 0.30032(8) 0.69313(7) 0.51394(8) 0.0397(4) Uani 1 1 d . . . . .
H67 H 0.2590 0.7051 0.5182 0.048 Uiso 1 1 calc R U . . .
C68 C 0.34907(7) 0.68576(7) 0.56582(7) 0.0313(3) Uani 1 1 d . . . . .
C69 C 0.48918(10) 0.64860(8) 0.49125(7) 0.0444(4) Uani 1 1 d . . . . .
H69 H 0.5191 0.6477 0.5321 0.053 Uiso 1 1 calc R U . . .
C70 C 0.49213(14) 0.58707(9) 0.46171(10) 0.0677(7) Uani 1 1 d . . . . .
H70A H 0.4790 0.5561 0.4872 0.102 Uiso 1 1 calc R U . . .
H70B H 0.5360 0.5792 0.4576 0.102 Uiso 1 1 calc R U . . .
H70C H 0.4633 0.5866 0.4214 0.102 Uiso 1 1 calc R U . . .
C71 C 0.51263(11) 0.69735(9) 0.45375(9) 0.0535(5) Uani 1 1 d . . . . .
H71A H 0.4841 0.6994 0.4133 0.080 Uiso 1 1 calc R U . . .
H71B H 0.5562 0.6878 0.4496 0.080 Uiso 1 1 calc R U . . .
H71C H 0.5127 0.7361 0.4743 0.080 Uiso 1 1 calc R U . . .
C72 C 0.33398(8) 0.69383(8) 0.62788(8) 0.0406(4) Uani 1 1 d . . . . .
H72 H 0.3711 0.6778 0.6587 0.049 Uiso 1 1 calc R U . . .
C73 C 0.27456(11) 0.65823(10) 0.63416(11) 0.0609(5) Uani 1 1 d . . . . .
H73A H 0.2364 0.6764 0.6085 0.091 Uiso 1 1 calc R U . . .
H73B H 0.2707 0.6588 0.6767 0.091 Uiso 1 1 calc R U . . .
H73C H 0.2786 0.6167 0.6213 0.091 Uiso 1 1 calc R U . . .
C74 C 0.32663(9) 0.75975(9) 0.64247(9) 0.0505(4) Uani 1 1 d . . . . .
H74A H 0.3657 0.7814 0.6398 0.076 Uiso 1 1 calc R U . . .
H74B H 0.3193 0.7635 0.6838 0.076 Uiso 1 1 calc R U . . .
H74C H 0.2901 0.7767 0.6133 0.076 Uiso 1 1 calc R U . . .
Be2 Be 0.49488(8) 0.72872(8) 0.63725(8) 0.0250(3) Uani 1 1 d . . . . .
O13 O 0.55981(5) 0.49117(5) 0.08515(5) 0.0347(2) Uani 1 1 d . . . . .
O14 O 0.57043(5) 0.55710(5) -0.02495(5) 0.0342(2) Uani 1 1 d . . . . .
C83 C 0.51672(8) 0.45572(8) 0.11135(7) 0.0370(3) Uani 1 1 d . . . . .
H83A H 0.4865 0.4824 0.1261 0.044 Uiso 1 1 calc R U . . .
H83B H 0.5414 0.4331 0.1466 0.044 Uiso 1 1 calc R U . . .
C84 C 0.53902(7) 0.55210(7) 0.07179(7) 0.0331(3) Uani 1 1 d . . . . .
H84A H 0.5414 0.5746 0.1101 0.040 Uiso 1 1 calc R U . . .
H84B H 0.4941 0.5526 0.0484 0.040 Uiso 1 1 calc R U . . .
C85 C 0.58161(7) 0.58069(7) 0.03536(7) 0.0338(3) Uani 1 1 d . . . . .
H85A H 0.5740 0.6245 0.0334 0.041 Uiso 1 1 calc R U . . .
H85B H 0.6269 0.5739 0.0559 0.041 Uiso 1 1 calc R U . . .
C86 C 0.52023(8) 0.58743(7) -0.06554(7) 0.0361(3) Uani 1 1 d . . . . .
H86A H 0.5384 0.6196 -0.0869 0.043 Uiso 1 1 calc R U . . .
H86B H 0.4911 0.6061 -0.0423 0.043 Uiso 1 1 calc R U . . .
Li2 Li 0.64040(12) 0.45535(11) 0.07858(12) 0.0341(5) Uani 1 1 d D . . . .
O9 O 0.64176(8) 0.41227(9) -0.00131(8) 0.0430(4) Uani 0.75 1 d D U P A 1
O10 O 0.63619(8) 0.36901(7) 0.10869(10) 0.0404(4) Uani 0.75 1 d D U P A 1
O11 O 0.70875(8) 0.46046(8) 0.16562(7) 0.0362(4) Uani 0.75 1 d D U P A 1
O12 O 0.71609(7) 0.50068(7) 0.05532(8) 0.0359(3) Uani 0.75 1 d D U P A 1
C75 C 0.6275(2) 0.32798(15) 0.05776(19) 0.0477(8) Uani 0.75 1 d D U P A 1
H75A H 0.5813 0.3236 0.0393 0.057 Uiso 0.75 1 calc R U P A 1
H75B H 0.6447 0.2881 0.0720 0.057 Uiso 0.75 1 calc R U P A 1
C76 C 0.66186(12) 0.35163(11) 0.01124(13) 0.0500(6) Uani 0.75 1 d D U P A 1
H76A H 0.7088 0.3499 0.0272 0.060 Uiso 0.75 1 calc R U P A 1
H76B H 0.6510 0.3273 -0.0264 0.060 Uiso 0.75 1 calc R U P A 1
C77 C 0.6783(2) 0.4452(2) -0.03447(15) 0.0484(8) Uani 0.75 1 d D U P A 1
H77A H 0.6524 0.4787 -0.0558 0.058 Uiso 0.75 1 calc R U P A 1
H77B H 0.6908 0.4192 -0.0655 0.058 Uiso 0.75 1 calc R U P A 1
C78 C 0.73843(12) 0.47008(11) 0.00830(11) 0.0455(5) Uani 0.75 1 d D U P A 1
H78A H 0.7679 0.4372 0.0255 0.055 Uiso 0.75 1 calc R U P A 1
H78B H 0.7613 0.4980 -0.0137 0.055 Uiso 0.75 1 calc R U P A 1
C79 C 0.76393(17) 0.51727(18) 0.10549(16) 0.0423(8) Uani 0.75 1 d D U P A 1
H79A H 0.7524 0.5556 0.1224 0.051 Uiso 0.75 1 calc R U P A 1
H79B H 0.8050 0.5229 0.0928 0.051 Uiso 0.75 1 calc R U P A 1
C80 C 0.77122(10) 0.46794(12) 0.15425(10) 0.0427(5) Uani 0.75 1 d D U P A 1
H80A H 0.7864 0.4302 0.1392 0.051 Uiso 0.75 1 calc R U P A 1
H80B H 0.8020 0.4803 0.1918 0.051 Uiso 0.75 1 calc R U P A 1
C81 C 0.7022(2) 0.40758(16) 0.19824(15) 0.0465(8) Uani 0.75 1 d D U P A 1
H81A H 0.6667 0.4125 0.2195 0.056 Uiso 0.75 1 calc R U P A 1
H81B H 0.7421 0.4006 0.2294 0.056 Uiso 0.75 1 calc R U P A 1
C82 C 0.68903(12) 0.35370(11) 0.15622(12) 0.0466(5) Uani 0.75 1 d D U P A 1
H82A H 0.7270 0.3444 0.1394 0.056 Uiso 0.75 1 calc R U P A 1
H82B H 0.6788 0.3182 0.1786 0.056 Uiso 0.75 1 calc R U P A 1
O9A O 0.6291(2) 0.3850(2) 0.0166(2) 0.0391(10) Uani 0.25 1 d D U P A 2
O10A O 0.6524(3) 0.3807(2) 0.1363(2) 0.0424(12) Uani 0.25 1 d D U P A 2
O11A O 0.7243(3) 0.4808(2) 0.1445(3) 0.0543(13) Uani 0.25 1 d D U P A 2
O12A O 0.6980(2) 0.4842(2) 0.0226(3) 0.0472(11) Uani 0.25 1 d D U P A 2
C75A C 0.6700(3) 0.3286(2) 0.1057(3) 0.0419(13) Uani 0.25 1 d D U P A 2
H75C H 0.6642 0.2916 0.1280 0.050 Uiso 0.25 1 calc R U P A 2
H75D H 0.7152 0.3312 0.1020 0.050 Uiso 0.25 1 calc R U P A 2
C76A C 0.6249(7) 0.3294(4) 0.0432(4) 0.044(2) Uani 0.25 1 d D U P A 2
H76C H 0.6370 0.2974 0.0174 0.053 Uiso 0.25 1 calc R U P A 2
H76D H 0.5805 0.3221 0.0472 0.053 Uiso 0.25 1 calc R U P A 2
C77A C 0.6732(3) 0.3886(3) -0.0216(3) 0.0475(14) Uani 0.25 1 d D U P A 2
H77C H 0.6557 0.3677 -0.0605 0.057 Uiso 0.25 1 calc R U P A 2
H77D H 0.7138 0.3687 -0.0017 0.057 Uiso 0.25 1 calc R U P A 2
C78A C 0.6858(6) 0.4547(5) -0.0338(4) 0.046(2) Uani 0.25 1 d D U P A 2
H78C H 0.7230 0.4584 -0.0530 0.055 Uiso 0.25 1 calc R U P A 2
H78D H 0.6480 0.4725 -0.0615 0.055 Uiso 0.25 1 calc R U P A 2
C79A C 0.7639(3) 0.4841(4) 0.0537(3) 0.0571(16) Uani 0.25 1 d D U P A 2
H79C H 0.7895 0.5085 0.0311 0.069 Uiso 0.25 1 calc R U P A 2
H79D H 0.7808 0.4427 0.0568 0.069 Uiso 0.25 1 calc R U P A 2
C80A C 0.7686(5) 0.5103(5) 0.1175(4) 0.050(2) Uani 0.25 1 d D U P A 2
H80C H 0.8124 0.5047 0.1424 0.060 Uiso 0.25 1 calc R U P A 2
H80D H 0.7593 0.5538 0.1146 0.060 Uiso 0.25 1 calc R U P A 2
C81A C 0.7492(3) 0.4298(3) 0.1803(3) 0.0582(17) Uani 0.25 1 d D U P A 2
H81C H 0.7768 0.4429 0.2193 0.070 Uiso 0.25 1 calc R U P A 2
H81D H 0.7755 0.4054 0.1583 0.070 Uiso 0.25 1 calc R U P A 2
C82A C 0.6935(5) 0.3923(4) 0.1925(3) 0.045(2) Uani 0.25 1 d D U P A 2
H82C H 0.7096 0.3542 0.2127 0.054 Uiso 0.25 1 calc R U P A 2
H82D H 0.6706 0.4145 0.2192 0.054 Uiso 0.25 1 calc R U P A 2
Li1 Li 0.82781(14) 0.57196(14) 0.47846(14) 0.0486(7) Uani 1 1 d D . . . .
O1 O 0.90241(11) 0.58481(12) 0.56838(11) 0.0585(5) Uani 0.67 1 d D U P B 1
O2 O 0.90325(11) 0.48971(11) 0.49180(10) 0.0581(5) Uani 0.67 1 d D U P B 1
O3 O 0.77461(13) 0.47954(19) 0.48359(19) 0.0668(9) Uani 0.67 1 d D U P B 1
O4 O 0.77296(11) 0.57811(13) 0.55655(11) 0.0577(6) Uani 0.67 1 d D U P B 1
O5 O 0.8980(3) 0.6338(2) 0.4425(3) 0.0862(19) Uani 0.5 1 d D U P B 1
O6 O 0.7859(2) 0.6687(2) 0.4726(2) 0.0776(14) Uani 0.5 1 d D U P B 1
O7 O 0.7323(3) 0.5749(2) 0.4073(2) 0.0575(11) Uani 0.5 1 d D U P B 1
O8 O 0.8413(2) 0.5370(3) 0.3748(3) 0.0617(12) Uani 0.5 1 d D U P B 1
C29 C 0.94424(17) 0.4884(2) 0.55134(16) 0.0714(11) Uani 0.67 1 d D U P B 1
H29A H 0.9846 0.4672 0.5505 0.086 Uiso 0.67 1 calc R U P B 1
H29B H 0.9229 0.4677 0.5803 0.086 Uiso 0.67 1 calc R U P B 1
C30 C 0.9578(2) 0.5544(3) 0.5704(3) 0.081(2) Uani 0.67 1 d D U P B 1
H30A H 0.9847 0.5560 0.6122 0.098 Uiso 0.67 1 calc R U P B 1
H30B H 0.9819 0.5737 0.5427 0.098 Uiso 0.67 1 calc R U P B 1
C31 C 0.87816(16) 0.57950(16) 0.62256(13) 0.0535(7) Uani 0.67 1 d D U P B 1
H31A H 0.9054 0.6018 0.6566 0.064 Uiso 0.67 1 calc R U P B 1
H31B H 0.8763 0.5370 0.6345 0.064 Uiso 0.67 1 calc R U P B 1
C32 C 0.8110(3) 0.6067(3) 0.6056(2) 0.0516(12) Uani 0.67 1 d D U P B 1
H32A H 0.7906 0.6039 0.6409 0.062 Uiso 0.67 1 calc R U P B 1
H32B H 0.8143 0.6497 0.5957 0.062 Uiso 0.67 1 calc R U P B 1
C33 C 0.74608(16) 0.52288(18) 0.57247(16) 0.0659(9) Uani 0.67 1 d D U P B 1
H33A H 0.7084 0.5312 0.5899 0.079 Uiso 0.67 1 calc R U P B 1
H33B H 0.7781 0.5010 0.6032 0.079 Uiso 0.67 1 calc R U P B 1
C34 C 0.7263(2) 0.4852(2) 0.5146(3) 0.0639(12) Uani 0.67 1 d D U P B 1
H34A H 0.7134 0.4448 0.5256 0.077 Uiso 0.67 1 calc R U P B 1
H34B H 0.6887 0.5040 0.4875 0.077 Uiso 0.67 1 calc R U P B 1
C35 C 0.8159(2) 0.43023(15) 0.5050(2) 0.0741(10) Uani 0.67 1 d D U P B 1
H35A H 0.7940 0.3917 0.4923 0.089 Uiso 0.67 1 calc R U P B 1
H35B H 0.8294 0.4309 0.5499 0.089 Uiso 0.67 1 calc R U P B 1
C36 C 0.8752(2) 0.4387(2) 0.4748(3) 0.0638(13) Uani 0.67 1 d D U P B 1
H36A H 0.9060 0.4055 0.4873 0.077 Uiso 0.67 1 calc R U P B 1
H36B H 0.8609 0.4378 0.4300 0.077 Uiso 0.67 1 calc R U P B 1
C37 C 0.7194(2) 0.6689(2) 0.4467(2) 0.0713(16) Uani 0.5 1 d D U P B 1
H37A H 0.7052 0.7105 0.4358 0.086 Uiso 0.5 1 calc R U P B 1
H37B H 0.6959 0.6541 0.4770 0.086 Uiso 0.5 1 calc R U P B 1
C38 C 0.7032(4) 0.6290(3) 0.3891(3) 0.088(2) Uani 0.5 1 d D U P B 1
H38A H 0.6563 0.6240 0.3751 0.105 Uiso 0.5 1 calc R U P B 1
H38B H 0.7203 0.6467 0.3556 0.105 Uiso 0.5 1 calc R U P B 1
C39 C 0.7305(2) 0.5374(2) 0.3558(2) 0.0454(11) Uani 0.5 1 d D U P B 1
H39A H 0.6908 0.5453 0.3248 0.054 Uiso 0.5 1 calc R U P B 1
H39B H 0.7301 0.4948 0.3682 0.054 Uiso 0.5 1 calc R U P B 1
C40 C 0.7889(3) 0.5489(4) 0.32822(18) 0.0653(18) Uani 0.5 1 d D U P B 1
H40A H 0.7884 0.5221 0.2931 0.078 Uiso 0.5 1 calc R U P B 1
H40B H 0.7895 0.5910 0.3145 0.078 Uiso 0.5 1 calc R U P B 1
C41 C 0.8983(4) 0.5638(4) 0.3645(4) 0.0613(17) Uani 0.5 1 d D U P B 1
H41A H 0.8998 0.5592 0.3212 0.074 Uiso 0.5 1 calc R U P B 1
H41B H 0.9359 0.5430 0.3893 0.074 Uiso 0.5 1 calc R U P B 1
C42 C 0.9017(5) 0.6308(3) 0.3812(4) 0.085(2) Uani 0.5 1 d D U P B 1
H42A H 0.9423 0.6485 0.3754 0.102 Uiso 0.5 1 calc R U P B 1
H42B H 0.8655 0.6529 0.3553 0.102 Uiso 0.5 1 calc R U P B 1
C43 C 0.8895(3) 0.6928(2) 0.4633(4) 0.085(2) Uani 0.5 1 d D U P B 1
H43A H 0.9161 0.7214 0.4461 0.102 Uiso 0.5 1 calc R U P B 1
H43B H 0.9029 0.6945 0.5083 0.102 Uiso 0.5 1 calc R U P B 1
C44 C 0.8173(3) 0.7101(2) 0.4427(4) 0.0846(19) Uani 0.5 1 d D U P B 1
H44A H 0.8098 0.7516 0.4551 0.101 Uiso 0.5 1 calc R U P B 1
H44B H 0.8025 0.7066 0.3980 0.101 Uiso 0.5 1 calc R U P B 1
O1A O 0.9234(3) 0.5222(2) 0.5158(3) 0.0808(15) Uani 0.33 1 d D U P B 2
O2A O 0.8023(3) 0.4741(3) 0.4783(3) 0.076(2) Uani 0.33 1 d D U P B 2
O3A O 0.7463(3) 0.5594(3) 0.5377(2) 0.0700(15) Uani 0.33 1 d D U P B 2
O4A O 0.8659(2) 0.60607(19) 0.57610(19) 0.0563(10) Uani 0.33 1 d D U P B 2
O5A O 0.9095(3) 0.6168(2) 0.4434(3) 0.0841(17) Uani 0.5 1 d D U P B 2
O6A O 0.8098(3) 0.6740(2) 0.4803(3) 0.110(2) Uani 0.5 1 d D U P B 2
O7A O 0.7319(3) 0.5889(3) 0.4130(3) 0.100(2) Uani 0.5 1 d D U P B 2
O8A O 0.8289(3) 0.5382(5) 0.3712(4) 0.098(2) Uani 0.5 1 d D U P B 2
C29A C 0.8564(5) 0.4341(3) 0.4802(5) 0.069(3) Uani 0.33 1 d D U P B 2
H29C H 0.8677 0.4321 0.4399 0.083 Uiso 0.33 1 calc R U P B 2
H29D H 0.8463 0.3932 0.4923 0.083 Uiso 0.33 1 calc R U P B 2
C30A C 0.9123(4) 0.4621(3) 0.5287(4) 0.085(2) Uani 0.33 1 d D U P B 2
H30C H 0.9019 0.4595 0.5693 0.102 Uiso 0.33 1 calc R U P B 2
H30D H 0.9519 0.4387 0.5299 0.102 Uiso 0.33 1 calc R U P B 2
C31A C 0.9613(4) 0.5499(5) 0.5694(5) 0.080(4) Uani 0.33 1 d D U P B 2
H31C H 0.9857 0.5842 0.5581 0.096 Uiso 0.33 1 calc R U P B 2
H31D H 0.9920 0.5207 0.5928 0.096 Uiso 0.33 1 calc R U P B 2
C32A C 0.9150(3) 0.5713(4) 0.6071(3) 0.075(2) Uani 0.33 1 d D U P B 2
H32C H 0.8966 0.5359 0.6235 0.090 Uiso 0.33 1 calc R U P B 2
H32D H 0.9391 0.5946 0.6422 0.090 Uiso 0.33 1 calc R U P B 2
C33A C 0.8183(5) 0.6192(5) 0.6108(5) 0.053(3) Uani 0.33 1 d D U P B 2
H33C H 0.7969 0.6577 0.5976 0.064 Uiso 0.33 1 calc R U P B 2
H33D H 0.8384 0.6218 0.6547 0.064 Uiso 0.33 1 calc R U P B 2
C34A C 0.7693(3) 0.5672(3) 0.5989(3) 0.0660(16) Uani 0.33 1 d D U P B 2
H34C H 0.7901 0.5298 0.6168 0.079 Uiso 0.33 1 calc R U P B 2
H34D H 0.7334 0.5762 0.6187 0.079 Uiso 0.33 1 calc R U P B 2
C35A C 0.7147(4) 0.5051(4) 0.5214(5) 0.077(3) Uani 0.33 1 d D U P B 2
H35C H 0.6856 0.5084 0.4808 0.092 Uiso 0.33 1 calc R U P B 2
H35D H 0.6892 0.4938 0.5514 0.092 Uiso 0.33 1 calc R U P B 2
C36A C 0.7696(4) 0.4553(3) 0.5201(4) 0.084(2) Uani 0.33 1 d D U P B 2
H36C H 0.7988 0.4519 0.5607 0.101 Uiso 0.33 1 calc R U P B 2
H36D H 0.7500 0.4156 0.5086 0.101 Uiso 0.33 1 calc R U P B 2
C37A C 0.7442(3) 0.6862(3) 0.4541(4) 0.111(3) Uani 0.5 1 d D U P B 2
H37C H 0.7400 0.7289 0.4420 0.133 Uiso 0.5 1 calc R U P B 2
H37D H 0.7190 0.6799 0.4855 0.133 Uiso 0.5 1 calc R U P B 2
C38A C 0.7154(4) 0.6475(3) 0.3984(4) 0.102(2) Uani 0.5 1 d D U P B 2
H38C H 0.6683 0.6519 0.3879 0.122 Uiso 0.5 1 calc R U P B 2
H38D H 0.7325 0.6602 0.3629 0.122 Uiso 0.5 1 calc R U P B 2
C39A C 0.7206(3) 0.5519(4) 0.3602(3) 0.084(2) Uani 0.5 1 d D U P B 2
H39C H 0.6804 0.5646 0.3320 0.101 Uiso 0.5 1 calc R U P B 2
H39D H 0.7154 0.5098 0.3720 0.101 Uiso 0.5 1 calc R U P B 2
C40A C 0.7762(4) 0.5563(5) 0.3277(3) 0.082(2) Uani 0.5 1 d D U P B 2
H40C H 0.7692 0.5296 0.2918 0.099 Uiso 0.5 1 calc R U P B 2
H40D H 0.7816 0.5979 0.3144 0.099 Uiso 0.5 1 calc R U P B 2
C41A C 0.8893(5) 0.5528(4) 0.3592(4) 0.077(2) Uani 0.5 1 d D U P B 2
H41C H 0.8871 0.5499 0.3149 0.093 Uiso 0.5 1 calc R U P B 2
H41D H 0.9217 0.5237 0.3801 0.093 Uiso 0.5 1 calc R U P B 2
C42A C 0.9102(5) 0.6163(4) 0.3811(3) 0.078(2) Uani 0.5 1 d D U P B 2
H42C H 0.9536 0.6251 0.3749 0.094 Uiso 0.5 1 calc R U P B 2
H42D H 0.8800 0.6465 0.3588 0.094 Uiso 0.5 1 calc R U P B 2
C43A C 0.9155(3) 0.6761(3) 0.4676(4) 0.089(2) Uani 0.5 1 d D U P B 2
H43C H 0.9468 0.6988 0.4501 0.107 Uiso 0.5 1 calc R U P B 2
H43D H 0.9316 0.6743 0.5123 0.107 Uiso 0.5 1 calc R U P B 2
C44A C 0.8501(3) 0.7085(3) 0.4529(5) 0.092(2) Uani 0.5 1 d D U P B 2
H44C H 0.8542 0.7496 0.4697 0.110 Uiso 0.5 1 calc R U P B 2
H44D H 0.8333 0.7107 0.4083 0.110 Uiso 0.5 1 calc R U P B 2
C91 C 0.7175(2) 0.8612(4) 0.4771(3) 0.0541(16) Uani 0.5 1 d G U P C 3
H91 H 0.6831 0.8477 0.4940 0.065 Uiso 0.5 1 calc R U P C 3
C90 C 0.7800(3) 0.8573(4) 0.5109(2) 0.0570(17) Uani 0.5 1 d G U P C 3
H90 H 0.7883 0.8411 0.5509 0.068 Uiso 0.5 1 calc R U P C 3
C89 C 0.83046(18) 0.8770(3) 0.4862(3) 0.0593(18) Uani 0.5 1 d G U P C 3
H89 H 0.8732 0.8744 0.5093 0.071 Uiso 0.5 1 calc R U P C 3
C88 C 0.8184(2) 0.9007(3) 0.4277(3) 0.0596(17) Uani 0.5 1 d G U P C 3
H88 H 0.8528 0.9142 0.4109 0.072 Uiso 0.5 1 calc R U P C 3
C87 C 0.7558(3) 0.9046(2) 0.39394(18) 0.0630(16) Uani 0.5 1 d G U P C 3
H87 H 0.7476 0.9208 0.3540 0.076 Uiso 0.5 1 calc R U P C 3
C92 C 0.70542(17) 0.8849(3) 0.4186(2) 0.0580(15) Uani 0.5 1 d G U P C 3
H92 H 0.6627 0.8876 0.3955 0.070 Uiso 0.5 1 calc R U P C 3
C91A C 0.7623(3) 0.8589(4) 0.5102(2) 0.0562(17) Uani 0.5 1 d G U P D 4
H91A H 0.7538 0.8428 0.5467 0.067 Uiso 0.5 1 calc R U P D 4
C90A C 0.8247(2) 0.8731(3) 0.50693(18) 0.0507(15) Uani 0.5 1 d G U P D 4
H90A H 0.8588 0.8668 0.5412 0.061 Uiso 0.5 1 calc R U P D 4
C89A C 0.83704(19) 0.8966(2) 0.4535(2) 0.0514(14) Uani 0.5 1 d G U P D 4
H89A H 0.8797 0.9063 0.4513 0.062 Uiso 0.5 1 calc R U P D 4
C88A C 0.7871(3) 0.9059(2) 0.40340(17) 0.0684(18) Uani 0.5 1 d G U P D 4
H88A H 0.7955 0.9219 0.3669 0.082 Uiso 0.5 1 calc R U P D 4
C87A C 0.7247(2) 0.8916(3) 0.4067(2) 0.073(2) Uani 0.5 1 d G U P D 4
H87A H 0.6905 0.8980 0.3724 0.087 Uiso 0.5 1 calc R U P D 4
C92A C 0.71232(19) 0.8681(4) 0.4601(3) 0.0598(17) Uani 0.5 1 d G U P D 4
H92A H 0.6697 0.8584 0.4623 0.072 Uiso 0.5 1 calc R U P D 4

loop_
_atom_site_aniso_label
_atom_site_aniso_U_11
_atom_site_aniso_U_22
_atom_site_aniso_U_33
_atom_site_aniso_U_23
_atom_site_aniso_U_13
_atom_site_aniso_U_12
Cl1 0.0718(3) 0.0364(2) 0.0566(3) 0.00724(18) 0.0399(2) 0.00579(19)
Si1 0.0686(3) 0.0363(2) 0.0520(3) -0.0108(2) 0.0316(2) -0.0233(2)
Si2 0.0361(2) 0.0387(2) 0.0327(2) -0.00341(17) 0.00972(17) -0.00143(17)
N1 0.0372(7) 0.0283(6) 0.0405(7) -0.0049(5) 0.0171(6) -0.0063(5)
N2 0.0296(6) 0.0306(6) 0.0340(6) -0.0033(5) 0.0096(5) -0.0017(5)
C1 0.0685(12) 0.0387(9) 0.0508(10) 0.0007(8) 0.0262(9) -0.0131(8)
C01T 0.0491(10) 0.0531(11) 0.0419(9) 0.0001(8) 0.0012(8) -0.0008(8)
C2 0.0522(10) 0.0506(10) 0.0395(9) -0.0003(7) 0.0204(8) -0.0109(8)
C3 0.0711(15) 0.110(2) 0.0623(13) -0.0282(13) 0.0311(12) -0.0604(15)
C4 0.164(3) 0.0320(10) 0.0968(19) -0.0073(11) 0.076(2) -0.0190(14)
C5 0.0388(8) 0.0237(7) 0.0412(8) 0.0008(6) 0.0156(6) -0.0011(6)
C6 0.0429(8) 0.0265(7) 0.0417(8) -0.0012(6) 0.0160(7) -0.0032(6)
C7 0.0552(10) 0.0294(8) 0.0444(9) -0.0016(7) 0.0229(8) 0.0004(7)
C8 0.0532(10) 0.0368(9) 0.0589(11) 0.0037(8) 0.0283(9) 0.0113(8)
C9 0.0391(9) 0.0467(10) 0.0601(11) 0.0055(8) 0.0136(8) 0.0106(7)
C10 0.0401(8) 0.0339(8) 0.0462(9) 0.0022(7) 0.0107(7) 0.0045(6)
C11 0.0423(9) 0.0474(10) 0.0442(9) -0.0111(8) 0.0125(7) -0.0085(7)
C12 0.0561(12) 0.0611(12) 0.0536(11) 0.0014(10) -0.0030(9) -0.0019(10)
C13 0.0679(14) 0.0645(14) 0.0793(16) -0.0212(12) 0.0143(12) -0.0310(12)
C14 0.0409(9) 0.0492(10) 0.0499(10) -0.0024(8) 0.0042(8) 0.0037(8)
C15 0.0665(13) 0.0530(12) 0.0667(14) -0.0025(10) -0.0027(11) -0.0086(10)
C16 0.0822(16) 0.0621(13) 0.0537(12) 0.0090(10) 0.0006(11) 0.0014(12)
C17 0.0342(7) 0.0361(8) 0.0303(7) -0.0046(6) 0.0097(6) 0.0033(6)
C18 0.0440(9) 0.0319(8) 0.0430(9) -0.0037(7) 0.0077(7) 0.0021(7)
C19 0.0646(12) 0.0331(9) 0.0503(10) -0.0050(7) 0.0102(9) 0.0053(8)
C20 0.0755(14) 0.0448(10) 0.0456(10) 0.0002(8) 0.0114(9) 0.0254(10)
C21 0.0481(10) 0.0676(13) 0.0381(9) -0.0010(8) 0.0057(8) 0.0233(9)
C22 0.0366(8) 0.0541(10) 0.0299(8) -0.0046(7) 0.0085(6) 0.0082(7)
C23 0.0413(9) 0.0348(9) 0.0745(13) -0.0003(9) -0.0002(9) -0.0092(7)
C24 0.0472(12) 0.0606(14) 0.130(2) 0.0197(15) 0.0197(13) -0.0146(10)
C25 0.0784(16) 0.0585(14) 0.0867(18) -0.0109(13) -0.0234(14) -0.0112(12)
C026 0.0648(12) 0.0619(12) 0.0401(9) -0.0048(8) 0.0206(9) 0.0115(10)
C26 0.0318(8) 0.0751(13) 0.0414(9) -0.0029(9) 0.0045(7) -0.0022(8)
C27 0.0725(15) 0.105(2) 0.0448(11) -0.0143(12) 0.0023(10) -0.0304(14)
C28 0.0449(13) 0.137(3) 0.106(2) -0.013(2) 0.0299(13) -0.0077(15)
Be1 0.0305(9) 0.0307(9) 0.0375(10) -0.0019(8) 0.0128(8) -0.0040(7)
Cl2 0.0469(2) 0.02912(17) 0.02680(16) 0.00543(13) -0.00006(14) -0.00921(14)
Si3 0.03116(19) 0.02961(19) 0.02074(17) 0.00110(14) 0.00383(14) -0.00496(15)
Si4 0.0365(2) 0.02287(18) 0.02487(18) 0.00054(14) 0.00488(15) 0.00156(15)
N3 0.0268(5) 0.0268(6) 0.0227(5) 0.0004(4) 0.0047(4) -0.0047(4)
N4 0.0292(6) 0.0231(5) 0.0217(5) 0.0003(4) 0.0049(4) -0.0001(4)
C45 0.0441(8) 0.0330(8) 0.0243(7) 0.0048(6) 0.0030(6) -0.0009(6)
C46 0.0484(9) 0.0263(7) 0.0280(7) 0.0046(6) 0.0052(6) -0.0037(6)
C47 0.0439(9) 0.0426(9) 0.0261(7) 0.0013(6) -0.0007(6) -0.0080(7)
C48 0.0410(8) 0.0392(8) 0.0279(7) 0.0009(6) 0.0123(6) -0.0063(6)
C49 0.0290(7) 0.0364(8) 0.0208(6) 0.0030(5) 0.0003(5) -0.0093(6)
C50 0.0286(7) 0.0538(10) 0.0388(8) 0.0092(7) 0.0027(6) -0.0079(7)
C51 0.0321(8) 0.0792(14) 0.0468(10) 0.0177(10) 0.0009(7) -0.0205(9)
C52 0.0549(11) 0.0589(12) 0.0393(9) 0.0106(8) -0.0057(8) -0.0336(9)
C53 0.0623(11) 0.0395(9) 0.0297(8) 0.0034(7) -0.0005(7) -0.0214(8)
C54 0.0467(9) 0.0347(8) 0.0204(6) 0.0005(6) 0.0035(6) -0.0127(7)
C55 0.0311(9) 0.0683(13) 0.0741(14) 0.0096(11) 0.0211(9) 0.0066(8)
C56 0.0884(19) 0.105(2) 0.0694(16) -0.0030(15) 0.0210(14) 0.0270(17)
C57 0.0844(19) 0.138(3) 0.0831(19) 0.0261(19) 0.0193(15) 0.061(2)
C58 0.0581(10) 0.0288(7) 0.0338(8) -0.0023(6) 0.0205(7) -0.0043(7)
C59 0.0967(16) 0.0496(11) 0.0364(9) -0.0023(8) 0.0279(10) 0.0032(11)
C60 0.0548(11) 0.0520(10) 0.0441(10) 0.0051(8) 0.0237(8) 0.0051(8)
C61 0.0477(9) 0.0391(9) 0.0422(9) 0.0019(7) 0.0094(7) 0.0135(7)
C62 0.0528(10) 0.0253(7) 0.0374(8) -0.0016(6) 0.0030(7) -0.0036(7)
C63 0.0350(7) 0.0182(6) 0.0233(6) -0.0006(5) 0.0034(5) -0.0036(5)
C64 0.0522(9) 0.0228(7) 0.0244(7) -0.0005(5) 0.0070(6) 0.0021(6)
C65 0.0704(12) 0.0281(7) 0.0224(7) -0.0022(6) -0.0001(7) -0.0030(7)
C66 0.0551(10) 0.0335(8) 0.0329(8) 0.0039(6) -0.0128(7) -0.0115(7)
C67 0.0340(8) 0.0366(8) 0.0429(9) 0.0076(7) -0.0035(7) -0.0083(6)
C68 0.0331(7) 0.0294(7) 0.0303(7) 0.0030(6) 0.0040(6) -0.0042(6)
C69 0.0666(11) 0.0426(9) 0.0288(8) 0.0036(7) 0.0208(8) 0.0170(8)
C70 0.121(2) 0.0453(11) 0.0479(11) 0.0042(9) 0.0413(12) 0.0297(12)
C71 0.0719(13) 0.0550(11) 0.0416(10) 0.0050(8) 0.0299(9) 0.0111(10)
C72 0.0337(8) 0.0542(10) 0.0352(8) 0.0064(7) 0.0108(6) 0.0080(7)
C73 0.0668(13) 0.0527(11) 0.0758(14) 0.0103(10) 0.0427(11) 0.0008(10)
C74 0.0487(10) 0.0592(11) 0.0469(10) -0.0118(9) 0.0178(8) -0.0067(9)
Be2 0.0266(8) 0.0254(8) 0.0233(8) 0.0013(6) 0.0061(6) -0.0010(7)
O13 0.0333(5) 0.0336(5) 0.0391(6) 0.0046(4) 0.0119(4) 0.0061(4)
O14 0.0339(5) 0.0362(6) 0.0341(5) 0.0026(4) 0.0107(4) 0.0075(4)
C83 0.0378(8) 0.0447(9) 0.0311(7) 0.0066(6) 0.0131(6) 0.0028(7)
C84 0.0348(7) 0.0336(8) 0.0307(7) -0.0007(6) 0.0067(6) 0.0092(6)
C85 0.0314(7) 0.0298(7) 0.0389(8) -0.0026(6) 0.0050(6) 0.0018(6)
C86 0.0388(8) 0.0333(8) 0.0372(8) 0.0080(6) 0.0104(6) 0.0043(6)
Li2 0.0332(13) 0.0317(13) 0.0389(14) -0.0012(10) 0.0108(10) 0.0035(10)
O9 0.0388(9) 0.0449(10) 0.0440(10) -0.0106(8) 0.0065(7) 0.0068(8)
O10 0.0360(9) 0.0276(8) 0.0553(12) -0.0001(8) 0.0054(8) 0.0031(7)
O11 0.0328(8) 0.0406(9) 0.0360(8) 0.0021(7) 0.0094(6) 0.0024(7)
O12 0.0324(8) 0.0407(8) 0.0364(8) 0.0011(7) 0.0114(7) 0.0034(6)
C75 0.0411(15) 0.0286(14) 0.069(2) -0.0080(12) 0.0035(16) 0.0016(12)
C76 0.0431(12) 0.0411(12) 0.0620(15) -0.0213(11) 0.0036(11) 0.0079(11)
C77 0.0526(18) 0.0595(19) 0.0354(14) -0.0017(13) 0.0145(13) 0.0073(14)
C78 0.0472(13) 0.0501(13) 0.0469(13) 0.0045(10) 0.0268(11) 0.0096(10)
C79 0.0340(14) 0.0421(15) 0.0497(15) 0.0018(12) 0.0067(12) -0.0078(12)
C80 0.0271(11) 0.0555(14) 0.0436(12) -0.0048(10) 0.0039(9) -0.0019(10)
C81 0.0490(15) 0.0501(18) 0.0382(14) 0.0114(12) 0.0046(12) -0.0011(13)
C82 0.0404(12) 0.0393(12) 0.0582(14) 0.0148(11) 0.0066(10) 0.0045(10)
O9A 0.042(2) 0.030(2) 0.043(2) -0.005(2) 0.0036(19) 0.011(2)
O10A 0.053(3) 0.032(2) 0.042(3) 0.003(2) 0.011(2) 0.013(2)
O11A 0.048(3) 0.049(3) 0.060(3) -0.017(2) -0.001(2) 0.011(2)
O12A 0.042(3) 0.043(2) 0.063(3) 0.003(2) 0.023(2) 0.007(2)
C75A 0.045(3) 0.027(3) 0.051(3) 0.001(2) 0.006(3) 0.010(2)
C76A 0.046(4) 0.028(3) 0.051(4) -0.006(3) -0.004(3) 0.004(3)
C77A 0.054(3) 0.044(3) 0.045(3) -0.005(3) 0.012(3) 0.018(3)
C78A 0.052(4) 0.047(4) 0.045(4) 0.007(3) 0.024(3) 0.010(3)
C79A 0.042(3) 0.054(3) 0.077(4) -0.005(3) 0.018(3) -0.001(3)
C80A 0.034(3) 0.047(4) 0.062(4) -0.011(4) -0.004(3) 0.003(3)
C81A 0.054(3) 0.054(3) 0.056(3) -0.012(3) -0.011(3) 0.013(3)
C82A 0.053(4) 0.043(4) 0.037(3) 0.006(3) 0.004(3) 0.015(3)
Li1 0.0478(17) 0.0501(17) 0.0472(17) 0.0100(14) 0.0091(13) -0.0001(13)
O1 0.0477(13) 0.0826(17) 0.0469(12) 0.0001(11) 0.0143(11) 0.0047(12)
O2 0.0781(16) 0.0528(13) 0.0422(12) 0.0113(11) 0.0105(11) 0.0108(12)
O3 0.0668(18) 0.076(2) 0.0544(16) 0.0015(14) 0.0074(14) -0.0194(15)
O4 0.0512(14) 0.0820(18) 0.0391(14) 0.0169(12) 0.0080(11) 0.0025(12)
O5 0.070(3) 0.104(4) 0.076(3) 0.031(3) -0.002(2) -0.015(3)
O6 0.130(4) 0.058(3) 0.054(2) 0.0185(19) 0.040(2) 0.027(2)
O7 0.062(2) 0.067(2) 0.045(2) 0.0106(17) 0.0151(18) 0.0232(18)
O8 0.0453(19) 0.085(3) 0.061(3) 0.033(2) 0.0254(18) 0.0265(18)
C29 0.0494(18) 0.107(3) 0.055(2) 0.027(2) 0.0051(15) 0.034(2)
C30 0.038(3) 0.127(4) 0.073(4) -0.004(4) -0.002(3) 0.008(3)
C31 0.0516(17) 0.0687(19) 0.0397(15) -0.0075(14) 0.0087(13) -0.0026(15)
C32 0.064(2) 0.052(3) 0.042(2) -0.0070(16) 0.0193(18) 0.004(2)
C33 0.0524(17) 0.092(3) 0.0552(18) 0.0160(19) 0.0159(14) -0.0188(17)
C34 0.052(2) 0.071(3) 0.068(3) 0.006(2) 0.0129(19) -0.0157(19)
C35 0.094(3) 0.0388(17) 0.082(2) 0.0120(17) 0.005(2) -0.0093(17)
C36 0.085(3) 0.055(2) 0.057(2) 0.0151(18) 0.028(2) 0.003(2)
C37 0.087(3) 0.078(3) 0.053(3) 0.015(2) 0.024(2) 0.052(3)
C38 0.081(3) 0.092(4) 0.082(4) 0.043(3) 0.000(3) 0.039(3)
C39 0.042(2) 0.048(2) 0.039(2) 0.0068(17) -0.0063(18) -0.0014(18)
C40 0.108(5) 0.056(3) 0.030(2) 0.0136(19) 0.011(2) 0.036(3)
C41 0.050(3) 0.074(4) 0.070(3) 0.025(3) 0.037(3) 0.018(3)
C42 0.062(3) 0.113(5) 0.091(4) 0.046(4) 0.044(3) 0.013(4)
C43 0.104(5) 0.069(4) 0.080(3) 0.023(3) 0.020(4) -0.032(4)
C44 0.161(6) 0.034(2) 0.073(3) 0.012(2) 0.055(4) 0.007(3)
O1A 0.082(3) 0.080(4) 0.079(4) -0.001(3) 0.015(3) 0.035(3)
O2A 0.137(6) 0.041(3) 0.047(3) 0.019(2) 0.011(4) -0.007(4)
O3A 0.066(3) 0.091(4) 0.047(3) 0.010(3) 0.001(2) -0.008(3)
O4A 0.056(3) 0.049(2) 0.058(3) -0.003(2) 0.001(2) 0.004(2)
O5A 0.087(3) 0.091(3) 0.087(3) 0.041(2) 0.047(3) -0.008(3)
O6A 0.194(5) 0.056(3) 0.100(4) 0.021(3) 0.073(4) 0.012(3)
O7A 0.081(3) 0.136(4) 0.078(4) 0.053(3) 0.009(3) 0.038(3)
O8A 0.096(4) 0.115(4) 0.070(3) 0.029(3) -0.007(3) 0.017(3)
C29A 0.133(7) 0.040(4) 0.050(4) 0.001(3) 0.056(5) -0.027(4)
C30A 0.090(5) 0.060(4) 0.089(5) 0.001(4) -0.015(4) 0.034(4)
C31A 0.050(6) 0.114(7) 0.075(7) -0.019(6) 0.011(6) 0.034(6)
C32A 0.058(4) 0.072(4) 0.083(5) -0.015(4) -0.013(4) 0.008(4)
C33A 0.061(5) 0.042(4) 0.053(5) -0.018(3) 0.006(3) -0.008(3)
C34A 0.082(4) 0.065(4) 0.053(4) -0.006(3) 0.020(3) -0.010(4)
C35A 0.065(5) 0.112(7) 0.058(4) -0.018(5) 0.023(4) -0.064(5)
C36A 0.123(6) 0.057(4) 0.077(5) 0.012(4) 0.032(5) -0.036(4)
C37A 0.139(6) 0.075(4) 0.123(5) 0.011(4) 0.039(5) 0.054(4)
C38A 0.113(5) 0.089(4) 0.114(5) 0.010(4) 0.050(4) 0.045(4)
C39A 0.068(3) 0.116(5) 0.063(4) 0.015(4) 0.003(3) 0.015(3)
C40A 0.058(3) 0.114(5) 0.070(4) 0.000(4) 0.004(3) 0.019(3)
C41A 0.068(4) 0.090(5) 0.075(4) 0.022(3) 0.017(3) 0.024(3)
C42A 0.077(4) 0.085(4) 0.089(4) 0.037(3) 0.055(3) 0.025(3)
C43A 0.109(5) 0.068(4) 0.100(4) 0.008(4) 0.044(4) -0.030(4)
C44A 0.148(6) 0.049(3) 0.094(4) 0.002(3) 0.061(5) 0.000(4)
C91 0.056(3) 0.054(3) 0.055(3) -0.001(3) 0.018(2) 0.009(2)
C90 0.046(3) 0.067(3) 0.058(3) -0.003(2) 0.012(2) 0.013(3)
C89 0.043(2) 0.067(4) 0.069(4) -0.011(4) 0.013(3) 0.001(2)
C88 0.050(4) 0.064(3) 0.068(5) -0.017(4) 0.020(3) -0.012(3)
C87 0.055(4) 0.074(3) 0.062(3) -0.003(2) 0.016(3) -0.018(4)
C92 0.052(3) 0.066(3) 0.059(3) 0.004(2) 0.018(2) -0.009(3)
C91A 0.047(3) 0.058(3) 0.070(3) -0.006(3) 0.026(3) -0.005(3)
C90A 0.058(3) 0.051(2) 0.048(3) 0.009(2) 0.022(2) 0.003(2)
C89A 0.054(3) 0.054(3) 0.049(4) 0.005(3) 0.019(3) 0.000(2)
C88A 0.072(5) 0.087(4) 0.044(3) 0.001(3) 0.008(3) -0.004(5)
C87A 0.060(4) 0.089(5) 0.063(4) -0.009(3) -0.002(3) -0.002(4)
C92A 0.046(3) 0.064(4) 0.071(4) -0.019(3) 0.018(2) -0.007(3)

loop_
_atom_type_symbol
_atom_type_description
_atom_type_scat_dispersion_real
_atom_type_scat_dispersion_imag
_atom_type_scat_source
C C 0.0181 0.0091 'International Tables Vol C Tables 4.2.6.8 and 6.1.1.4'
H H 0.0000 0.0000 'International Tables Vol C Tables 4.2.6.8 and 6.1.1.4'
Be Be 0.0038 0.0014 'International Tables Vol C Tables 4.2.6.8 and 6.1.1.4'
Cl Cl 0.3639 0.7018 'International Tables Vol C Tables 4.2.6.8 and 6.1.1.4'
Li Li 0.0008 0.0003 'International Tables Vol C Tables 4.2.6.8 and 6.1.1.4'
N N 0.0311 0.0180 'International Tables Vol C Tables 4.2.6.8 and 6.1.1.4'
O O 0.0492 0.0322 'International Tables Vol C Tables 4.2.6.8 and 6.1.1.4'
Si Si 0.2541 0.3302 'International Tables Vol C Tables 4.2.6.8 and 6.1.1.4'

loop_
_geom_angle_atom_site_label_1
_geom_angle_atom_site_label_2
_geom_angle_atom_site_label_3
_geom_angle
_geom_angle_site_symmetry_1
_geom_angle_site_symmetry_3
_geom_angle_publ_flag
N1 Si1 C1 115.03(8) . . ?
N1 Si1 C3 110.83(10) . . ?
N1 Si1 C4 111.01(10) . . ?
C1 Si1 C3 105.80(10) . . ?
C4 Si1 C1 104.58(11) . . ?
C4 Si1 C3 109.23(14) . . ?
N2 Si2 C01T 114.35(8) . . ?
N2 Si2 C2 113.47(7) . . ?
N2 Si2 C026 110.86(8) . . ?
C2 Si2 C01T 105.01(9) . . ?
C2 Si2 C026 105.65(9) . . ?
C026 Si2 C01T 106.87(9) . . ?
C5 N1 Si1 117.09(10) . . ?
C5 N1 Be1 118.46(12) . . ?
Be1 N1 Si1 124.44(10) . . ?
C17 N2 Si2 116.09(10) . . ?
C17 N2 Be1 115.09(12) . . ?
Be1 N2 Si2 128.73(11) . . ?
Si1 C1 H1A 108.1 . . ?
Si1 C1 H1B 108.1 . . ?
H1A C1 H1B 107.3 . . ?
C2 C1 Si1 116.75(14) . . ?
C2 C1 H1A 108.1 . . ?
C2 C1 H1B 108.1 . . ?
Si2 C01T H01A 109.5 . . ?
Si2 C01T H01B 109.5 . . ?
Si2 C01T H01C 109.5 . . ?
H01A C01T H01B 109.5 . . ?
H01A C01T H01C 109.5 . . ?
H01B C01T H01C 109.5 . . ?
Si2 C2 H2A 108.3 . . ?
Si2 C2 H2B 108.3 . . ?
C1 C2 Si2 116.11(12) . . ?
C1 C2 H2A 108.3 . . ?
C1 C2 H2B 108.3 . . ?
H2A C2 H2B 107.4 . . ?
Si1 C3 H3A 109.5 . . ?
Si1 C3 H3B 109.5 . . ?
Si1 C3 H3C 109.5 . . ?
H3A C3 H3B 109.5 . . ?
H3A C3 H3C 109.5 . . ?
H3B C3 H3C 109.5 . . ?
Si1 C4 H4A 109.5 . . ?
Si1 C4 H4B 109.5 . . ?
Si1 C4 H4C 109.5 . . ?
H4A C4 H4B 109.5 . . ?
H4A C4 H4C 109.5 . . ?
H4B C4 H4C 109.5 . . ?
C6 C5 N1 121.84(14) . . ?
C10 C5 N1 119.71(14) . . ?
C10 C5 C6 118.45(14) . . ?
C5 C6 C11 121.90(14) . . ?
C7 C6 C5 119.52(16) . . ?
C7 C6 C11 118.49(15) . . ?
C6 C7 H7 119.3 . . ?
C8 C7 C6 121.50(17) . . ?
C8 C7 H7 119.3 . . ?
C7 C8 H8 120.5 . . ?
C7 C8 C9 118.96(16) . . ?
C9 C8 H8 120.5 . . ?
C8 C9 H9 119.1 . . ?
C8 C9 C10 121.83(17) . . ?
C10 C9 H9 119.1 . . ?
C5 C10 C14 121.01(15) . . ?
C9 C10 C5 119.40(16) . . ?
C9 C10 C14 119.59(16) . . ?
C6 C11 H11 107.7 . . ?
C6 C11 C12 110.44(15) . . ?
C6 C11 C13 113.40(17) . . ?
C12 C11 H11 107.7 . . ?
C12 C11 C13 109.64(17) . . ?
C13 C11 H11 107.7 . . ?
C11 C12 H12A 109.5 . . ?
C11 C12 H12B 109.5 . . ?
C11 C12 H12C 109.5 . . ?
H12A C12 H12B 109.5 . . ?
H12A C12 H12C 109.5 . . ?
H12B C12 H12C 109.5 . . ?
C11 C13 H13A 109.5 . . ?
C11 C13 H13B 109.5 . . ?
C11 C13 H13C 109.5 . . ?
H13A C13 H13B 109.5 . . ?
H13A C13 H13C 109.5 . . ?
H13B C13 H13C 109.5 . . ?
C10 C14 H14 107.4 . . ?
C10 C14 C15 111.60(17) . . ?
C10 C14 C16 111.93(16) . . ?
C15 C14 H14 107.4 . . ?
C15 C14 C16 110.97(17) . . ?
C16 C14 H14 107.4 . . ?
C14 C15 H15A 109.5 . . ?
C14 C15 H15B 109.5 . . ?
C14 C15 H15C 109.5 . . ?
H15A C15 H15B 109.5 . . ?
H15A C15 H15C 109.5 . . ?
H15B C15 H15C 109.5 . . ?
C14 C16 H16A 109.5 . . ?
C14 C16 H16B 109.5 . . ?
C14 C16 H16C 109.5 . . ?
H16A C16 H16B 109.5 . . ?
H16A C16 H16C 109.5 . . ?
H16B C16 H16C 109.5 . . ?
C18 C17 N2 121.12(14) . . ?
C22 C17 N2 119.72(14) . . ?
C22 C17 C18 119.15(15) . . ?
C17 C18 C23 121.94(15) . . ?
C19 C18 C17 119.41(16) . . ?
C19 C18 C23 118.65(16) . . ?
C18 C19 H19 119.4 . . ?
C20 C19 C18 121.16(19) . . ?
C20 C19 H19 119.4 . . ?
C19 C20 H20 120.2 . . ?
C19 C20 C21 119.63(18) . . ?
C21 C20 H20 120.2 . . ?
C20 C21 H21 119.3 . . ?
C20 C21 C22 121.40(17) . . ?
C22 C21 H21 119.3 . . ?
C17 C22 C26 120.36(16) . . ?
C21 C22 C17 119.23(17) . . ?
C21 C22 C26 120.40(16) . . ?
C18 C23 H23 107.7 . . ?
C18 C23 C24 111.31(18) . . ?
C18 C23 C25 111.46(18) . . ?
C24 C23 H23 107.7 . . ?
C24 C23 C25 110.9(2) . . ?
C25 C23 H23 107.7 . . ?
C23 C24 H24A 109.5 . . ?
C23 C24 H24B 109.5 . . ?
C23 C24 H24C 109.5 . . ?
H24A C24 H24B 109.5 . . ?
H24A C24 H24C 109.5 . . ?
H24B C24 H24C 109.5 . . ?
C23 C25 H25A 109.5 . . ?
C23 C25 H25B 109.5 . . ?
C23 C25 H25C 109.5 . . ?
H25A C25 H25B 109.5 . . ?
H25A C25 H25C 109.5 . . ?
H25B C25 H25C 109.5 . . ?
Si2 C026 H02A 109.5 . . ?
Si2 C026 H02B 109.5 . . ?
Si2 C026 H02C 109.5 . . ?
H02A C026 H02B 109.5 . . ?
H02A C026 H02C 109.5 . . ?
H02B C026 H02C 109.5 . . ?
C22 C26 H26 107.3 . . ?
C22 C26 C28 113.3(2) . . ?
C27 C26 C22 111.29(17) . . ?
C27 C26 H26 107.3 . . ?
C27 C26 C28 110.0(2) . . ?
C28 C26 H26 107.3 . . ?
C26 C27 H27A 109.5 . . ?
C26 C27 H27B 109.5 . . ?
C26 C27 H27C 109.5 . . ?
H27A C27 H27B 109.5 . . ?
H27A C27 H27C 109.5 . . ?
H27B C27 H27C 109.5 . . ?
C26 C28 H28A 109.5 . . ?
C26 C28 H28B 109.5 . . ?
C26 C28 H28C 109.5 . . ?
H28A C28 H28B 109.5 . . ?
H28A C28 H28C 109.5 . . ?
H28B C28 H28C 109.5 . . ?
N1 Be1 Cl1 115.20(12) . . ?
N1 Be1 N2 127.70(14) . . ?
N2 Be1 Cl1 117.10(12) . . ?
N3 Si3 C45 112.71(6) . . ?
N3 Si3 C47 110.38(7) . . ?
N3 Si3 C48 113.24(7) . . ?
C45 Si3 C48 105.55(7) . . ?
C47 Si3 C45 106.65(7) . . ?
C47 Si3 C48 107.93(8) . . ?
N4 Si4 C46 113.31(6) . . ?
N4 Si4 C61 114.35(7) . . ?
N4 Si4 C62 109.65(7) . . ?
C46 Si4 C61 104.63(8) . . ?
C62 Si4 C46 105.84(7) . . ?
C62 Si4 C61 108.58(8) . . ?
C49 N3 Si3 118.65(9) . . ?
C49 N3 Be2 114.62(11) . . ?
Be2 N3 Si3 126.72(9) . . ?
C63 N4 Si4 118.19(9) . . ?
C63 N4 Be2 114.49(11) . . ?
Be2 N4 Si4 127.20(9) . . ?
Si3 C45 H45A 108.3 . . ?
Si3 C45 H45B 108.3 . . ?
H45A C45 H45B 107.4 . . ?
C46 C45 Si3 115.98(11) . . ?
C46 C45 H45A 108.3 . . ?
C46 C45 H45B 108.3 . . ?
Si4 C46 H46A 108.2 . . ?
Si4 C46 H46B 108.2 . . ?
C45 C46 Si4 116.26(11) . . ?
C45 C46 H46A 108.2 . . ?
C45 C46 H46B 108.2 . . ?
H46A C46 H46B 107.4 . . ?
Si3 C47 H47A 109.5 . . ?
Si3 C47 H47B 109.5 . . ?
Si3 C47 H47C 109.5 . . ?
H47A C47 H47B 109.5 . . ?
H47A C47 H47C 109.5 . . ?
H47B C47 H47C 109.5 . . ?
Si3 C48 H48A 109.5 . . ?
Si3 C48 H48B 109.5 . . ?
Si3 C48 H48C 109.5 . . ?
H48A C48 H48B 109.5 . . ?
H48A C48 H48C 109.5 . . ?
H48B C48 H48C 109.5 . . ?
C50 C49 N3 119.40(14) . . ?
C54 C49 N3 121.18(13) . . ?
C54 C49 C50 119.35(14) . . ?
C49 C50 C55 120.92(15) . . ?
C51 C50 C49 118.87(18) . . ?
C51 C50 C55 120.19(17) . . ?
C50 C51 H51 119.2 . . ?
C52 C51 C50 121.65(18) . . ?
C52 C51 H51 119.2 . . ?
C51 C52 H52 120.3 . . ?
C51 C52 C53 119.41(16) . . ?
C53 C52 H52 120.3 . . ?
C52 C53 H53 119.3 . . ?
C52 C53 C54 121.49(18) . . ?
C54 C53 H53 119.3 . . ?
C49 C54 C58 121.75(13) . . ?
C53 C54 C49 119.19(16) . . ?
C53 C54 C58 118.99(16) . . ?
C50 C55 H55 107.0 . . ?
C56 C55 C50 112.58(19) . . ?
C56 C55 H55 107.0 . . ?
C56 C55 C57 110.4(2) . . ?
C57 C55 C50 112.4(2) . . ?
C57 C55 H55 107.0 . . ?
C55 C56 H56A 109.5 . . ?
C55 C56 H56B 109.5 . . ?
C55 C56 H56C 109.5 . . ?
H56A C56 H56B 109.5 . . ?
H56A C56 H56C 109.5 . . ?
H56B C56 H56C 109.5 . . ?
C55 C57 H57A 109.5 . . ?
C55 C57 H57B 109.5 . . ?
C55 C57 H57C 109.5 . . ?
H57A C57 H57B 109.5 . . ?
H57A C57 H57C 109.5 . . ?
H57B C57 H57C 109.5 . . ?
C54 C58 H58 107.5 . . ?
C54 C58 C59 112.79(16) . . ?
C54 C58 C60 111.95(13) . . ?
C59 C58 H58 107.5 . . ?
C59 C58 C60 109.37(15) . . ?
C60 C58 H58 107.5 . . ?
C58 C59 H59A 109.5 . . ?
C58 C59 H59B 109.5 . . ?
C58 C59 H59C 109.5 . . ?
H59A C59 H59B 109.5 . . ?
H59A C59 H59C 109.5 . . ?
H59B C59 H59C 109.5 . . ?
C58 C60 H60A 109.5 . . ?
C58 C60 H60B 109.5 . . ?
C58 C60 H60C 109.5 . . ?
H60A C60 H60B 109.5 . . ?
H60A C60 H60C 109.5 . . ?
H60B C60 H60C 109.5 . . ?
Si4 C61 H61A 109.5 . . ?
Si4 C61 H61B 109.5 . . ?
Si4 C61 H61C 109.5 . . ?
H61A C61 H61B 109.5 . . ?
H61A C61 H61C 109.5 . . ?
H61B C61 H61C 109.5 . . ?
Si4 C62 H62A 109.5 . . ?
Si4 C62 H62B 109.5 . . ?
Si4 C62 H62C 109.5 . . ?
H62A C62 H62B 109.5 . . ?
H62A C62 H62C 109.5 . . ?
H62B C62 H62C 109.5 . . ?
C64 C63 N4 121.55(13) . . ?
C68 C63 N4 119.70(12) . . ?
C68 C63 C64 118.74(13) . . ?
C63 C64 C69 121.39(14) . . ?
C65 C64 C63 119.19(15) . . ?
C65 C64 C69 119.40(14) . . ?
C64 C65 H65 119.1 . . ?
C66 C65 C64 121.81(15) . . ?
C66 C65 H65 119.1 . . ?
C65 C66 H66 120.5 . . ?
C65 C66 C67 119.07(15) . . ?
C67 C66 H66 120.5 . . ?
C66 C67 H67 119.4 . . ?
C66 C67 C68 121.23(16) . . ?
C68 C67 H67 119.4 . . ?
C63 C68 C72 120.94(13) . . ?
C67 C68 C63 119.87(14) . . ?
C67 C68 C72 119.19(14) . . ?
C64 C69 H69 107.6 . . ?
C64 C69 C70 111.70(18) . . ?
C64 C69 C71 111.76(14) . . ?
C70 C69 H69 107.6 . . ?
C71 C69 H69 107.6 . . ?
C71 C69 C70 110.37(15) . . ?
C69 C70 H70A 109.5 . . ?
C69 C70 H70B 109.5 . . ?
C69 C70 H70C 109.5 . . ?
H70A C70 H70B 109.5 . . ?
H70A C70 H70C 109.5 . . ?
H70B C70 H70C 109.5 . . ?
C69 C71 H71A 109.5 . . ?
C69 C71 H71B 109.5 . . ?
C69 C71 H71C 109.5 . . ?
H71A C71 H71B 109.5 . . ?
H71A C71 H71C 109.5 . . ?
H71B C71 H71C 109.5 . . ?
C68 C72 H72 107.5 . . ?
C68 C72 C73 111.92(16) . . ?
C68 C72 C74 111.56(14) . . ?
C73 C72 H72 107.5 . . ?
C74 C72 H72 107.5 . . ?
C74 C72 C73 110.71(15) . . ?
C72 C73 H73A 109.5 . . ?
C72 C73 H73B 109.5 . . ?
C72 C73 H73C 109.5 . . ?
H73A C73 H73B 109.5 . . ?
H73A C73 H73C 109.5 . . ?
H73B C73 H73C 109.5 . . ?
C72 C74 H74A 109.5 . . ?
C72 C74 H74B 109.5 . . ?
C72 C74 H74C 109.5 . . ?
H74A C74 H74B 109.5 . . ?
H74A C74 H74C 109.5 . . ?
H74B C74 H74C 109.5 . . ?
N3 Be2 Cl2 115.06(10) . . ?
N3 Be2 N4 128.33(12) . . ?
N4 Be2 Cl2 116.61(10) . . ?
C83 O13 C84 114.11(11) . . ?
C83 O13 Li2 117.85(12) . . ?
C84 O13 Li2 127.80(12) . . ?
C86 O14 C85 112.46(11) . . ?
O13 C83 H83A 109.4 . . ?
O13 C83 H83B 109.4 . . ?
O13 C83 C86 111.08(12) . 3_665 ?
H83A C83 H83B 108.0 . . ?
C86 C83 H83A 109.4 3_665 . ?
C86 C83 H83B 109.4 3_665 . ?
O13 C84 H84A 110.0 . . ?
O13 C84 H84B 110.0 . . ?
O13 C84 C85 108.61(12) . . ?
H84A C84 H84B 108.3 . . ?
C85 C84 H84A 110.0 . . ?
C85 C84 H84B 110.0 . . ?
O14 C85 C84 111.68(12) . . ?
O14 C85 H85A 109.3 . . ?
O14 C85 H85B 109.3 . . ?
C84 C85 H85A 109.3 . . ?
C84 C85 H85B 109.3 . . ?
H85A C85 H85B 107.9 . . ?
O14 C86 C83 110.27(13) . 3_665 ?
O14 C86 H86A 109.6 . . ?
O14 C86 H86B 109.6 . . ?
C83 C86 H86A 109.6 3_665 . ?
C83 C86 H86B 109.6 3_665 . ?
H86A C86 H86B 108.1 . . ?
O13 Li2 O9 116.49(14) . . ?
O13 Li2 O10 104.95(13) . . ?
O13 Li2 O11 110.10(13) . . ?
O13 Li2 O12 125.23(14) . . ?
O13 Li2 O9A 112.89(19) . . ?
O13 Li2 O10A 105.7(2) . . ?
O13 Li2 O11A 117.57(19) . . ?
O13 Li2 O12A 125.68(19) . . ?
O9 Li2 O10 81.91(13) . . ?
O9 Li2 O11 132.85(14) . . ?
O9 Li2 O12 81.05(12) . . ?
O10 Li2 O11 79.69(12) . . ?
O10 Li2 O12 129.46(14) . . ?
O12 Li2 O11 78.09(11) . . ?
O9A Li2 O10A 78.3(2) . . ?
O9A Li2 O11A 128.5(2) . . ?
O10A Li2 O11A 79.1(2) . . ?
O12A Li2 O9A 79.7(2) . . ?
O12A Li2 O10A 128.5(2) . . ?
O12A Li2 O11A 79.5(2) . . ?
C76 O9 Li2 109.44(17) . . ?
C77 O9 Li2 109.8(2) . . ?
C77 O9 C76 115.0(3) . . ?
C75 O10 Li2 109.9(2) . . ?
C82 O10 Li2 112.97(16) . . ?
C82 O10 C75 112.8(2) . . ?
C80 O11 Li2 108.43(14) . . ?
C81 O11 Li2 107.52(18) . . ?
C81 O11 C80 113.2(2) . . ?
C78 O12 Li2 111.19(16) . . ?
C79 O12 Li2 113.56(18) . . ?
C79 O12 C78 114.9(2) . . ?
O10 C75 H75A 109.8 . . ?
O10 C75 H75B 109.8 . . ?
O10 C75 C76 109.5(3) . . ?
H75A C75 H75B 108.2 . . ?
C76 C75 H75A 109.8 . . ?
C76 C75 H75B 109.8 . . ?
O9 C76 C75 107.4(2) . . ?
O9 C76 H76A 110.2 . . ?
O9 C76 H76B 110.2 . . ?
C75 C76 H76A 110.2 . . ?
C75 C76 H76B 110.2 . . ?
H76A C76 H76B 108.5 . . ?
O9 C77 H77A 109.6 . . ?
O9 C77 H77B 109.6 . . ?
O9 C77 C78 110.2(3) . . ?
H77A C77 H77B 108.1 . . ?
C78 C77 H77A 109.6 . . ?
C78 C77 H77B 109.6 . . ?
O12 C78 C77 105.5(2) . . ?
O12 C78 H78A 110.6 . . ?
O12 C78 H78B 110.6 . . ?
C77 C78 H78A 110.6 . . ?
C77 C78 H78B 110.6 . . ?
H78A C78 H78B 108.8 . . ?
O12 C79 H79A 109.8 . . ?
O12 C79 H79B 109.8 . . ?
O12 C79 C80 109.2(2) . . ?
H79A C79 H79B 108.3 . . ?
C80 C79 H79A 109.8 . . ?
C80 C79 H79B 109.8 . . ?
O11 C80 C79 105.0(2) . . ?
O11 C80 H80A 110.7 . . ?
O11 C80 H80B 110.7 . . ?
C79 C80 H80A 110.7 . . ?
C79 C80 H80B 110.7 . . ?
H80A C80 H80B 108.8 . . ?
O11 C81 H81A 109.4 . . ?
O11 C81 H81B 109.4 . . ?
O11 C81 C82 111.3(3) . . ?
H81A C81 H81B 108.0 . . ?
C82 C81 H81A 109.4 . . ?
C82 C81 H81B 109.4 . . ?
O10 C82 C81 106.8(2) . . ?
O10 C82 H82A 110.4 . . ?
O10 C82 H82B 110.4 . . ?
C81 C82 H82A 110.4 . . ?
C81 C82 H82B 110.4 . . ?
H82A C82 H82B 108.6 . . ?
C76A O9A Li2 113.1(4) . . ?
C76A O9A C77A 115.4(6) . . ?
C77A O9A Li2 111.8(4) . . ?
C75A O10A Li2 110.7(4) . . ?
C82A O10A Li2 112.5(4) . . ?
C82A O10A C75A 113.8(6) . . ?
C80A O11A Li2 111.6(4) . . ?
C80A O11A C81A 114.5(7) . . ?
C81A O11A Li2 109.4(4) . . ?
C78A O12A Li2 113.0(5) . . ?
C78A O12A C79A 114.3(6) . . ?
C79A O12A Li2 111.0(4) . . ?
O10A C75A H75C 110.8 . . ?
O10A C75A H75D 110.8 . . ?
O10A C75A C76A 104.7(6) . . ?
H75C C75A H75D 108.9 . . ?
C76A C75A H75C 110.8 . . ?
C76A C75A H75D 110.8 . . ?
O9A C76A C75A 108.8(6) . . ?
O9A C76A H76C 109.9 . . ?
O9A C76A H76D 109.9 . . ?
C75A C76A H76C 109.9 . . ?
C75A C76A H76D 109.9 . . ?
H76C C76A H76D 108.3 . . ?
O9A C77A H77C 109.8 . . ?
O9A C77A H77D 109.8 . . ?
O9A C77A C78A 109.3(6) . . ?
H77C C77A H77D 108.3 . . ?
C78A C77A H77C 109.8 . . ?
C78A C77A H77D 109.8 . . ?
O12A C78A C77A 107.1(6) . . ?
O12A C78A H78C 110.3 . . ?
O12A C78A H78D 110.3 . . ?
C77A C78A H78C 110.3 . . ?
C77A C78A H78D 110.3 . . ?
H78C C78A H78D 108.6 . . ?
O12A C79A H79C 110.0 . . ?
O12A C79A H79D 110.0 . . ?
O12A C79A C80A 108.3(6) . . ?
H79C C79A H79D 108.4 . . ?
C80A C79A H79C 110.0 . . ?
C80A C79A H79D 110.0 . . ?
O11A C80A C79A 108.4(6) . . ?
O11A C80A H80C 110.0 . . ?
O11A C80A H80D 110.0 . . ?
C79A C80A H80C 110.0 . . ?
C79A C80A H80D 110.0 . . ?
H80C C80A H80D 108.4 . . ?
O11A C81A H81C 109.9 . . ?
O11A C81A H81D 109.9 . . ?
O11A C81A C82A 109.1(6) . . ?
H81C C81A H81D 108.3 . . ?
C82A C81A H81C 109.9 . . ?
C82A C81A H81D 109.9 . . ?
O10A C82A C81A 107.4(6) . . ?
O10A C82A H82C 110.2 . . ?
O10A C82A H82D 110.2 . . ?
C81A C82A H82C 110.2 . . ?
C81A C82A H82D 110.2 . . ?
H82C C82A H82D 108.5 . . ?
O1 Li1 O3 108.24(17) . . ?
O1 Li1 O4 72.26(12) . . ?
O1 Li1 O5 81.7(2) . . ?
O1 Li1 O6 96.80(19) . . ?
O4 Li1 O3 71.73(14) . . ?
O4 Li1 O6 74.66(17) . . ?
O5 Li1 O3 153.1(2) . . ?
O5 Li1 O4 134.8(2) . . ?
O5 Li1 O6 72.5(2) . . ?
O6 Li1 O3 128.70(19) . . ?
O7 Li1 O1 160.9(2) . . ?
O7 Li1 O3 72.32(19) . . ?
O7 Li1 O4 90.39(19) . . ?
O7 Li1 O5 106.5(3) . . ?
O7 Li1 O6 70.30(18) . . ?
O2A Li1 O1A 74.4(2) . . ?
O2A Li1 O4A 111.0(2) . . ?
O2A Li1 O5A 128.6(3) . . ?
O2A Li1 O6A 156.1(3) . . ?
O2A Li1 O7A 88.6(3) . . ?
O4A Li1 O1A 73.26(19) . . ?
O4A Li1 O6A 71.5(2) . . ?
O5A Li1 O1A 69.9(2) . . ?
O5A Li1 O4A 92.7(2) . . ?
O5A Li1 O6A 73.7(2) . . ?
O6A Li1 O1A 127.1(3) . . ?
O7A Li1 O1A 155.8(3) . . ?
O7A Li1 O4A 130.0(2) . . ?
O7A Li1 O5A 110.5(3) . . ?
O7A Li1 O6A 73.6(2) . . ?
C30 O1 Li1 113.5(3) . . ?
C30 O1 C31 114.1(4) . . ?
C31 O1 Li1 115.3(2) . . ?
C29 O2 Li1 112.7(2) . . ?
C36 O2 Li1 112.0(2) . . ?
C36 O2 C29 113.9(4) . . ?
C34 O3 Li1 111.6(3) . . ?
C34 O3 C35 112.2(4) . . ?
C35 O3 Li1 114.8(2) . . ?
C32 O4 Li1 109.1(2) . . ?
C32 O4 C33 113.3(3) . . ?
C33 O4 Li1 115.7(2) . . ?
C42 O5 Li1 119.8(4) . . ?
C42 O5 C43 114.0(5) . . ?
C43 O5 Li1 107.2(3) . . ?
C37 O6 Li1 111.5(3) . . ?
C44 O6 Li1 114.8(4) . . ?
C44 O6 C37 110.2(4) . . ?
C38 O7 Li1 120.4(4) . . ?
C38 O7 C39 110.1(4) . . ?
C39 O7 Li1 114.3(3) . . ?
C40 O8 Li1 113.7(4) . . ?
C40 O8 C41 112.2(7) . . ?
C41 O8 Li1 107.1(4) . . ?
O2 C29 H29A 110.5 . . ?
O2 C29 H29B 110.5 . . ?
O2 C29 C30 106.3(4) . . ?
H29A C29 H29B 108.7 . . ?
C30 C29 H29A 110.5 . . ?
C30 C29 H29B 110.5 . . ?
O1 C30 C29 110.9(4) . . ?
O1 C30 H30A 109.5 . . ?
O1 C30 H30B 109.5 . . ?
C29 C30 H30A 109.5 . . ?
C29 C30 H30B 109.5 . . ?
H30A C30 H30B 108.0 . . ?
O1 C31 H31A 110.9 . . ?
O1 C31 H31B 110.9 . . ?
O1 C31 C32 104.5(3) . . ?
H31A C31 H31B 108.9 . . ?
C32 C31 H31A 110.9 . . ?
C32 C31 H31B 110.9 . . ?
O4 C32 C31 112.0(3) . . ?
O4 C32 H32A 109.2 . . ?
O4 C32 H32B 109.2 . . ?
C31 C32 H32A 109.2 . . ?
C31 C32 H32B 109.2 . . ?
H32A C32 H32B 107.9 . . ?
O4 C33 H33A 110.1 . . ?
O4 C33 H33B 110.1 . . ?
O4 C33 C34 108.0(3) . . ?
H33A C33 H33B 108.4 . . ?
C34 C33 H33A 110.1 . . ?
C34 C33 H33B 110.1 . . ?
O3 C34 C33 112.6(4) . . ?
O3 C34 H34A 109.1 . . ?
O3 C34 H34B 109.1 . . ?
C33 C34 H34A 109.1 . . ?
C33 C34 H34B 109.1 . . ?
H34A C34 H34B 107.8 . . ?
O3 C35 H35A 110.7 . . ?
O3 C35 H35B 110.7 . . ?
O3 C35 C36 105.1(3) . . ?
H35A C35 H35B 108.8 . . ?
C36 C35 H35A 110.7 . . ?
C36 C35 H35B 110.7 . . ?
O2 C36 C35 109.9(4) . . ?
O2 C36 H36A 109.7 . . ?
O2 C36 H36B 109.7 . . ?
C35 C36 H36A 109.7 . . ?
C35 C36 H36B 109.7 . . ?
H36A C36 H36B 108.2 . . ?
O6 C37 H37A 109.4 . . ?
O6 C37 H37B 109.4 . . ?
O6 C37 C38 111.4(4) . . ?
H37A C37 H37B 108.0 . . ?
C38 C37 H37A 109.4 . . ?
C38 C37 H37B 109.4 . . ?
O7 C38 C37 104.5(3) . . ?
O7 C38 H38A 110.8 . . ?
O7 C38 H38B 110.8 . . ?
C37 C38 H38A 110.8 . . ?
C37 C38 H38B 110.8 . . ?
H38A C38 H38B 108.9 . . ?
O7 C39 H39A 109.5 . . ?
O7 C39 H39B 109.5 . . ?
O7 C39 C40 110.6(3) . . ?
H39A C39 H39B 108.1 . . ?
C40 C39 H39A 109.5 . . ?
C40 C39 H39B 109.5 . . ?
O8 C40 C39 104.9(3) . . ?
O8 C40 H40A 110.8 . . ?
O8 C40 H40B 110.8 . . ?
C39 C40 H40A 110.8 . . ?
C39 C40 H40B 110.8 . . ?
H40A C40 H40B 108.8 . . ?
O8 C41 H41A 109.3 . . ?
O8 C41 H41B 109.3 . . ?
O8 C41 C42 111.4(4) . . ?
H41A C41 H41B 108.0 . . ?
C42 C41 H41A 109.3 . . ?
C42 C41 H41B 109.3 . . ?
O5 C42 C41 106.0(4) . . ?
O5 C42 H42A 110.5 . . ?
O5 C42 H42B 110.5 . . ?
C41 C42 H42A 110.5 . . ?
C41 C42 H42B 110.5 . . ?
H42A C42 H42B 108.7 . . ?
O5 C43 H43A 110.0 . . ?
O5 C43 H43B 110.0 . . ?
O5 C43 C44 108.7(4) . . ?
H43A C43 H43B 108.3 . . ?
C44 C43 H43A 110.0 . . ?
C44 C43 H43B 110.0 . . ?
O6 C44 C43 104.1(4) . . ?
O6 C44 H44A 110.9 . . ?
O6 C44 H44B 110.9 . . ?
C43 C44 H44A 110.9 . . ?
C43 C44 H44B 110.9 . . ?
H44A C44 H44B 109.0 . . ?
C30A O1A Li1 111.0(4) . . ?
C30A O1A C31A 109.2(6) . . ?
C31A O1A Li1 112.9(4) . . ?
C29A O2A Li1 113.8(4) . . ?
C36A O2A Li1 117.4(5) . . ?
C36A O2A C29A 108.5(6) . . ?
C34A O3A Li1 113.2(4) . . ?
C34A O3A C35A 115.0(6) . . ?
C35A O3A Li1 108.6(4) . . ?
C32A O4A Li1 111.9(4) . . ?
C32A O4A C33A 113.1(6) . . ?
C33A O4A Li1 116.1(4) . . ?
C42A O5A Li1 121.0(4) . . ?
C42A O5A C43A 111.7(5) . . ?
C43A O5A Li1 106.4(3) . . ?
C37A O6A Li1 109.5(4) . . ?
C44A O6A Li1 114.4(4) . . ?
C44A O6A C37A 111.1(5) . . ?
C38A O7A Li1 117.3(4) . . ?
C38A O7A C39A 111.3(5) . . ?
C39A O7A Li1 114.0(4) . . ?
C40A O8A Li1 114.3(6) . . ?
C40A O8A C41A 115.8(9) . . ?
C41A O8A Li1 108.2(5) . . ?
O2A C29A H29C 110.8 . . ?
O2A C29A H29D 110.8 . . ?
O2A C29A C30A 105.0(6) . . ?
H29C C29A H29D 108.8 . . ?
C30A C29A H29C 110.8 . . ?
C30A C29A H29D 110.8 . . ?
O1A C30A C29A 112.1(6) . . ?
O1A C30A H30C 109.2 . . ?
O1A C30A H30D 109.2 . . ?
C29A C30A H30C 109.2 . . ?
C29A C30A H30D 109.2 . . ?
H30C C30A H30D 107.9 . . ?
O1A C31A H31C 110.4 . . ?
O1A C31A H31D 110.4 . . ?
O1A C31A C32A 106.7(6) . . ?
H31C C31A H31D 108.6 . . ?
C32A C31A H31C 110.4 . . ?
C32A C31A H31D 110.4 . . ?
O4A C32A C31A 114.5(7) . . ?
O4A C32A H32C 108.6 . . ?
O4A C32A H32D 108.6 . . ?
C31A C32A H32C 108.6 . . ?
C31A C32A H32D 108.6 . . ?
H32C C32A H32D 107.6 . . ?
O4A C33A H33C 110.4 . . ?
O4A C33A H33D 110.4 . . ?
O4A C33A C34A 106.6(5) . . ?
H33C C33A H33D 108.6 . . ?
C34A C33A H33C 110.4 . . ?
C34A C33A H33D 110.4 . . ?
O3A C34A C33A 110.5(6) . . ?
O3A C34A H34C 109.5 . . ?
O3A C34A H34D 109.5 . . ?
C33A C34A H34C 109.5 . . ?
C33A C34A H34D 109.5 . . ?
H34C C34A H34D 108.1 . . ?
O3A C35A H35C 110.4 . . ?
O3A C35A H35D 110.4 . . ?
O3A C35A C36A 106.7(5) . . ?
H35C C35A H35D 108.6 . . ?
C36A C35A H35C 110.4 . . ?
C36A C35A H35D 110.4 . . ?
O2A C36A C35A 106.6(6) . . ?
O2A C36A H36C 110.4 . . ?
O2A C36A H36D 110.4 . . ?
C35A C36A H36C 110.4 . . ?
C35A C36A H36D 110.4 . . ?
H36C C36A H36D 108.6 . . ?
O6A C37A H37C 108.7 . . ?
O6A C37A H37D 108.7 . . ?
O6A C37A C38A 114.4(5) . . ?
H37C C37A H37D 107.6 . . ?
C38A C37A H37C 108.7 . . ?
C38A C37A H37D 108.7 . . ?
O7A C38A C37A 107.6(5) . . ?
O7A C38A H38C 110.2 . . ?
O7A C38A H38D 110.2 . . ?
C37A C38A H38C 110.2 . . ?
C37A C38A H38D 110.2 . . ?
H38C C38A H38D 108.5 . . ?
O7A C39A H39C 109.5 . . ?
O7A C39A H39D 109.5 . . ?
O7A C39A C40A 110.8(5) . . ?
H39C C39A H39D 108.1 . . ?
C40A C39A H39C 109.5 . . ?
C40A C39A H39D 109.5 . . ?
O8A C40A C39A 104.0(5) . . ?
O8A C40A H40C 110.9 . . ?
O8A C40A H40D 110.9 . . ?
C39A C40A H40C 110.9 . . ?
C39A C40A H40D 110.9 . . ?
H40C C40A H40D 109.0 . . ?
O8A C41A H41C 109.3 . . ?
O8A C41A H41D 109.3 . . ?
O8A C41A C42A 111.4(5) . . ?
H41C C41A H41D 108.0 . . ?
C42A C41A H41C 109.3 . . ?
C42A C41A H41D 109.3 . . ?
O5A C42A C41A 105.1(4) . . ?
O5A C42A H42C 110.7 . . ?
O5A C42A H42D 110.7 . . ?
C41A C42A H42C 110.7 . . ?
C41A C42A H42D 110.7 . . ?
H42C C42A H42D 108.8 . . ?
O5A C43A H43C 109.5 . . ?
O5A C43A H43D 109.5 . . ?
O5A C43A C44A 110.6(5) . . ?
H43C C43A H43D 108.1 . . ?
C44A C43A H43C 109.5 . . ?
C44A C43A H43D 109.5 . . ?
O6A C44A C43A 105.3(5) . . ?
O6A C44A H44C 110.7 . . ?
O6A C44A H44D 110.7 . . ?
C43A C44A H44C 110.7 . . ?
C43A C44A H44D 110.7 . . ?
H44C C44A H44D 108.8 . . ?
C90 C91 H91 120.0 . . ?
C90 C91 C92 120.0 . . ?
C92 C91 H91 120.0 . . ?
C91 C90 H90 120.0 . . ?
C91 C90 C89 120.0 . . ?
C89 C90 H90 120.0 . . ?
C90 C89 H89 120.0 . . ?
C88 C89 C90 120.0 . . ?
C88 C89 H89 120.0 . . ?
C89 C88 H88 120.0 . . ?
C87 C88 C89 120.0 . . ?
C87 C88 H88 120.0 . . ?
C88 C87 H87 120.0 . . ?
C92 C87 C88 120.0 . . ?
C92 C87 H87 120.0 . . ?
C91 C92 H92 120.0 . . ?
C87 C92 C91 120.0 . . ?
C87 C92 H92 120.0 . . ?
C90A C91A H91A 120.0 . . ?
C90A C91A C92A 120.0 . . ?
C92A C91A H91A 120.0 . . ?
C91A C90A H90A 120.0 . . ?
C89A C90A C91A 120.0 . . ?
C89A C90A H90A 120.0 . . ?
C90A C89A H89A 120.0 . . ?
C90A C89A C88A 120.0 . . ?
C88A C89A H89A 120.0 . . ?
C89A C88A H88A 120.0 . . ?
C89A C88A C87A 120.0 . . ?
C87A C88A H88A 120.0 . . ?
C88A C87A H87A 120.0 . . ?
C92A C87A C88A 120.0 . . ?
C92A C87A H87A 120.0 . . ?
C91A C92A H92A 120.0 . . ?
C87A C92A C91A 120.0 . . ?
C87A C92A H92A 120.0 . . ?

loop_
_geom_bond_atom_site_label_1
_geom_bond_atom_site_label_2
_geom_bond_distance
_geom_bond_site_symmetry_2
_geom_bond_publ_flag
Cl1 Be1 1.982(2) . ?
Si1 N1 1.7214(13) . ?
Si1 C1 1.875(2) . ?
Si1 C3 1.888(3) . ?
Si1 C4 1.864(2) . ?
Si2 N2 1.7284(13) . ?
Si2 C01T 1.8805(19) . ?
Si2 C2 1.8717(18) . ?
Si2 C026 1.8795(19) . ?
N1 C5 1.4275(19) . ?
N1 Be1 1.610(2) . ?
N2 C17 1.433(2) . ?
N2 Be1 1.612(2) . ?
C1 H1A 0.9900 . ?
C1 H1B 0.9900 . ?
C1 C2 1.536(3) . ?
C01T H01A 0.9800 . ?
C01T H01B 0.9800 . ?
C01T H01C 0.9800 . ?
C2 H2A 0.9900 . ?
C2 H2B 0.9900 . ?
C3 H3A 0.9800 . ?
C3 H3B 0.9800 . ?
C3 H3C 0.9800 . ?
C4 H4A 0.9800 . ?
C4 H4B 0.9800 . ?
C4 H4C 0.9800 . ?
C5 C6 1.416(2) . ?
C5 C10 1.409(2) . ?
C6 C7 1.395(2) . ?
C6 C11 1.517(2) . ?
C7 H7 0.9500 . ?
C7 C8 1.376(3) . ?
C8 H8 0.9500 . ?
C8 C9 1.376(3) . ?
C9 H9 0.9500 . ?
C9 C10 1.395(2) . ?
C10 C14 1.519(3) . ?
C11 H11 1.0000 . ?
C11 C12 1.531(3) . ?
C11 C13 1.531(3) . ?
C12 H12A 0.9800 . ?
C12 H12B 0.9800 . ?
C12 H12C 0.9800 . ?
C13 H13A 0.9800 . ?
C13 H13B 0.9800 . ?
C13 H13C 0.9800 . ?
C14 H14 1.0000 . ?
C14 C15 1.520(3) . ?
C14 C16 1.523(3) . ?
C15 H15A 0.9800 . ?
C15 H15B 0.9800 . ?
C15 H15C 0.9800 . ?
C16 H16A 0.9800 . ?
C16 H16B 0.9800 . ?
C16 H16C 0.9800 . ?
C17 C18 1.410(2) . ?
C17 C22 1.410(2) . ?
C18 C19 1.398(2) . ?
C18 C23 1.518(2) . ?
C19 H19 0.9500 . ?
C19 C20 1.373(3) . ?
C20 H20 0.9500 . ?
C20 C21 1.378(3) . ?
C21 H21 0.9500 . ?
C21 C22 1.394(3) . ?
C22 C26 1.519(3) . ?
C23 H23 1.0000 . ?
C23 C24 1.528(3) . ?
C23 C25 1.539(3) . ?
C24 H24A 0.9800 . ?
C24 H24B 0.9800 . ?
C24 H24C 0.9800 . ?
C25 H25A 0.9800 . ?
C25 H25B 0.9800 . ?
C25 H25C 0.9800 . ?
C026 H02A 0.9800 . ?
C026 H02B 0.9800 . ?
C026 H02C 0.9800 . ?
C26 H26 1.0000 . ?
C26 C27 1.518(3) . ?
C26 C28 1.525(3) . ?
C27 H27A 0.9800 . ?
C27 H27B 0.9800 . ?
C27 H27C 0.9800 . ?
C28 H28A 0.9800 . ?
C28 H28B 0.9800 . ?
C28 H28C 0.9800 . ?
Cl2 Be2 1.9802(18) . ?
Si3 N3 1.7204(12) . ?
Si3 C45 1.8788(16) . ?
Si3 C47 1.8724(16) . ?
Si3 C48 1.8824(16) . ?
Si4 N4 1.7246(12) . ?
Si4 C46 1.8797(15) . ?
Si4 C61 1.8829(17) . ?
Si4 C62 1.8737(16) . ?
N3 C49 1.4303(17) . ?
N3 Be2 1.607(2) . ?
N4 C63 1.4291(17) . ?
N4 Be2 1.609(2) . ?
C45 H45A 0.9900 . ?
C45 H45B 0.9900 . ?
C45 C46 1.543(2) . ?
C46 H46A 0.9900 . ?
C46 H46B 0.9900 . ?
C47 H47A 0.9800 . ?
C47 H47B 0.9800 . ?
C47 H47C 0.9800 . ?
C48 H48A 0.9800 . ?
C48 H48B 0.9800 . ?
C48 H48C 0.9800 . ?
C49 C50 1.411(2) . ?
C49 C54 1.411(2) . ?
C50 C51 1.402(3) . ?
C50 C55 1.516(3) . ?
C51 H51 0.9500 . ?
C51 C52 1.373(3) . ?
C52 H52 0.9500 . ?
C52 C53 1.376(3) . ?
C53 H53 0.9500 . ?
C53 C54 1.397(2) . ?
C54 C58 1.522(2) . ?
C55 H55 1.0000 . ?
C55 C56 1.514(3) . ?
C55 C57 1.516(3) . ?
C56 H56A 0.9800 . ?
C56 H56B 0.9800 . ?
C56 H56C 0.9800 . ?
C57 H57A 0.9800 . ?
C57 H57B 0.9800 . ?
C57 H57C 0.9800 . ?
C58 H58 1.0000 . ?
C58 C59 1.525(2) . ?
C58 C60 1.528(2) . ?
C59 H59A 0.9800 . ?
C59 H59B 0.9800 . ?
C59 H59C 0.9800 . ?
C60 H60A 0.9800 . ?
C60 H60B 0.9800 . ?
C60 H60C 0.9800 . ?
C61 H61A 0.9800 . ?
C61 H61B 0.9800 . ?
C61 H61C 0.9800 . ?
C62 H62A 0.9800 . ?
C62 H62B 0.9800 . ?
C62 H62C 0.9800 . ?
C63 C64 1.413(2) . ?
C63 C68 1.412(2) . ?
C64 C65 1.402(2) . ?
C64 C69 1.517(2) . ?
C65 H65 0.9500 . ?
C65 C66 1.375(3) . ?
C66 H66 0.9500 . ?
C66 C67 1.383(3) . ?
C67 H67 0.9500 . ?
C67 C68 1.395(2) . ?
C68 C72 1.513(2) . ?
C69 H69 1.0000 . ?
C69 C70 1.533(3) . ?
C69 C71 1.528(3) . ?
C70 H70A 0.9800 . ?
C70 H70B 0.9800 . ?
C70 H70C 0.9800 . ?
C71 H71A 0.9800 . ?
C71 H71B 0.9800 . ?
C71 H71C 0.9800 . ?
C72 H72 1.0000 . ?
C72 C73 1.532(3) . ?
C72 C74 1.523(3) . ?
C73 H73A 0.9800 . ?
C73 H73B 0.9800 . ?
C73 H73C 0.9800 . ?
C74 H74A 0.9800 . ?
C74 H74B 0.9800 . ?
C74 H74C 0.9800 . ?
O13 C83 1.4368(18) . ?
O13 C84 1.4419(18) . ?
O13 Li2 1.936(3) . ?
O14 C85 1.4271(18) . ?
O14 C86 1.4207(18) . ?
C83 H83A 0.9900 . ?
C83 H83B 0.9900 . ?
C83 C86 1.503(2) 3_665 ?
C84 H84A 0.9900 . ?
C84 H84B 0.9900 . ?
C84 C85 1.497(2) . ?
C85 H85A 0.9900 . ?
C85 H85B 0.9900 . ?
C86 C83 1.503(2) 3_665 ?
C86 H86A 0.9900 . ?
C86 H86B 0.9900 . ?
Li2 O9 2.046(3) . ?
Li2 O10 2.051(3) . ?
Li2 O11 2.177(3) . ?
Li2 O12 2.073(3) . ?
Li2 O9A 2.080(5) . ?
Li2 O10A 2.095(5) . ?
Li2 O11A 2.141(6) . ?
Li2 O12A 2.053(5) . ?
O9 C76 1.429(3) . ?
O9 C77 1.403(5) . ?
O10 C75 1.447(4) . ?
O10 C82 1.418(3) . ?
O11 C80 1.426(3) . ?
O11 C81 1.413(4) . ?
O12 C78 1.428(3) . ?
O12 C79 1.398(4) . ?
C75 H75A 0.9900 . ?
C75 H75B 0.9900 . ?
C75 C76 1.502(5) . ?
C76 H76A 0.9900 . ?
C76 H76B 0.9900 . ?
C77 H77A 0.9900 . ?
C77 H77B 0.9900 . ?
C77 C78 1.532(5) . ?
C78 H78A 0.9900 . ?
C78 H78B 0.9900 . ?
C79 H79A 0.9900 . ?
C79 H79B 0.9900 . ?
C79 C80 1.539(4) . ?
C80 H80A 0.9900 . ?
C80 H80B 0.9900 . ?
C81 H81A 0.9900 . ?
C81 H81B 0.9900 . ?
C81 C82 1.518(4) . ?
C82 H82A 0.9900 . ?
C82 H82B 0.9900 . ?
O9A C76A 1.389(8) . ?
O9A C77A 1.411(7) . ?
O10A C75A 1.443(7) . ?
O10A C82A 1.397(8) . ?
O11A C80A 1.400(8) . ?
O11A C81A 1.429(7) . ?
O12A C78A 1.403(8) . ?
O12A C79A 1.430(7) . ?
C75A H75C 0.9900 . ?
C75A H75D 0.9900 . ?
C75A C76A 1.522(9) . ?
C76A H76C 0.9900 . ?
C76A H76D 0.9900 . ?
C77A H77C 0.9900 . ?
C77A H77D 0.9900 . ?
C77A C78A 1.537(9) . ?
C78A H78C 0.9900 . ?
C78A H78D 0.9900 . ?
C79A H79C 0.9900 . ?
C79A H79D 0.9900 . ?
C79A C80A 1.534(9) . ?
C80A H80C 0.9900 . ?
C80A H80D 0.9900 . ?
C81A H81C 0.9900 . ?
C81A H81D 0.9900 . ?
C81A C82A 1.531(9) . ?
C82A H82C 0.9900 . ?
C82A H82D 0.9900 . ?
Li1 O1 2.306(4) . ?
Li1 O3 2.371(5) . ?
Li1 O4 2.323(4) . ?
Li1 O5 2.314(6) . ?
Li1 O6 2.331(5) . ?
Li1 O7 2.306(5) . ?
Li1 O1A 2.318(5) . ?
Li1 O2A 2.251(7) . ?
Li1 O4A 2.301(5) . ?
Li1 O5A 2.300(5) . ?
Li1 O6A 2.312(6) . ?
Li1 O7A 2.282(6) . ?
O1 C30 1.360(6) . ?
O1 C31 1.432(4) . ?
O2 C29 1.433(4) . ?
O2 C36 1.304(6) . ?
O3 C34 1.375(6) . ?
O3 C35 1.427(5) . ?
O4 C32 1.376(6) . ?
O4 C33 1.439(4) . ?
O5 C42 1.402(4) . ?
O5 C43 1.425(4) . ?
O6 C37 1.415(4) . ?
O6 C44 1.399(4) . ?
O7 C38 1.381(4) . ?
O7 C39 1.424(4) . ?
O8 C40 1.383(4) . ?
O8 C41 1.424(4) . ?
C29 H29A 0.9900 . ?
C29 H29B 0.9900 . ?
C29 C30 1.543(7) . ?
C30 H30A 0.9900 . ?
C30 H30B 0.9900 . ?
C31 H31A 0.9900 . ?
C31 H31B 0.9900 . ?
C31 C32 1.531(6) . ?
C32 H32A 0.9900 . ?
C32 H32B 0.9900 . ?
C33 H33A 0.9900 . ?
C33 H33B 0.9900 . ?
C33 C34 1.531(6) . ?
C34 H34A 0.9900 . ?
C34 H34B 0.9900 . ?
C35 H35A 0.9900 . ?
C35 H35B 0.9900 . ?
C35 C36 1.578(5) . ?
C36 H36A 0.9900 . ?
C36 H36B 0.9900 . ?
C37 H37A 0.9900 . ?
C37 H37B 0.9900 . ?
C37 C38 1.550(4) . ?
C38 H38A 0.9900 . ?
C38 H38B 0.9900 . ?
C39 H39A 0.9900 . ?
C39 H39B 0.9900 . ?
C39 C40 1.533(4) . ?
C40 H40A 0.9900 . ?
C40 H40B 0.9900 . ?
C41 H41A 0.9900 . ?
C41 H41B 0.9900 . ?
C41 C42 1.539(4) . ?
C42 H42A 0.9900 . ?
C42 H42B 0.9900 . ?
C43 H43A 0.9900 . ?
C43 H43B 0.9900 . ?
C43 C44 1.563(4) . ?
C44 H44A 0.9900 . ?
C44 H44B 0.9900 . ?
O1A C30A 1.403(8) . ?
O1A C31A 1.439(8) . ?
O2A C29A 1.456(8) . ?
O2A C36A 1.357(8) . ?
O3A C34A 1.368(7) . ?
O3A C35A 1.398(8) . ?
O4A C32A 1.368(7) . ?
O4A C33A 1.444(8) . ?
O5A C42A 1.406(4) . ?
O5A C43A 1.426(4) . ?
O6A C37A 1.424(4) . ?
O6A C44A 1.397(4) . ?
O7A C38A 1.376(4) . ?
O7A C39A 1.425(4) . ?
O8A C40A 1.382(4) . ?
O8A C41A 1.417(4) . ?
C29A H29C 0.9900 . ?
C29A H29D 0.9900 . ?
C29A C30A 1.563(9) . ?
C30A H30C 0.9900 . ?
C30A H30D 0.9900 . ?
C31A H31C 0.9900 . ?
C31A H31D 0.9900 . ?
C31A C32A 1.518(9) . ?
C32A H32C 0.9900 . ?
C32A H32D 0.9900 . ?
C33A H33C 0.9900 . ?
C33A H33D 0.9900 . ?
C33A C34A 1.546(9) . ?
C34A H34C 0.9900 . ?
C34A H34D 0.9900 . ?
C35A H35C 0.9900 . ?
C35A H35D 0.9900 . ?
C35A C36A 1.622(9) . ?
C36A H36C 0.9900 . ?
C36A H36D 0.9900 . ?
C37A H37C 0.9900 . ?
C37A H37D 0.9900 . ?
C37A C38A 1.537(4) . ?
C38A H38C 0.9900 . ?
C38A H38D 0.9900 . ?
C39A H39C 0.9900 . ?
C39A H39D 0.9900 . ?
C39A C40A 1.531(4) . ?
C40A H40C 0.9900 . ?
C40A H40D 0.9900 . ?
C41A H41C 0.9900 . ?
C41A H41D 0.9900 . ?
C41A C42A 1.534(4) . ?
C42A H42C 0.9900 . ?
C42A H42D 0.9900 . ?
C43A H43C 0.9900 . ?
C43A H43D 0.9900 . ?
C43A C44A 1.545(4) . ?
C44A H44C 0.9900 . ?
C44A H44D 0.9900 . ?
C91 H91 0.9500 . ?
C91 C90 1.3900 . ?
C91 C92 1.3900 . ?
C90 H90 0.9500 . ?
C90 C89 1.3900 . ?
C89 H89 0.9500 . ?
C89 C88 1.3900 . ?
C88 H88 0.9500 . ?
C88 C87 1.3900 . ?
C87 H87 0.9500 . ?
C87 C92 1.3900 . ?
C92 H92 0.9500 . ?
C91A H91A 0.9500 . ?
C91A C90A 1.3900 . ?
C91A C92A 1.3900 . ?
C90A H90A 0.9500 . ?
C90A C89A 1.3900 . ?
C89A H89A 0.9500 . ?
C89A C88A 1.3900 . ?
C88A H88A 0.9500 . ?
C88A C87A 1.3900 . ?
C87A H87A 0.9500 . ?
C87A C92A 1.3900 . ?
C92A H92A 0.9500 . ?

loop_
_geom_torsion_atom_site_label_1
_geom_torsion_atom_site_label_2
_geom_torsion_atom_site_label_3
_geom_torsion_atom_site_label_4
_geom_torsion
_geom_torsion_site_symmetry_1
_geom_torsion_site_symmetry_2
_geom_torsion_site_symmetry_3
_geom_torsion_site_symmetry_4
_geom_torsion_publ_flag
Si1 N1 C5 C6 76.84(17) . . . . ?
Si1 N1 C5 C10 -102.57(15) . . . . ?
Si1 N1 Be1 Cl1 -152.95(9) . . . . ?
Si1 N1 Be1 N2 27.1(2) . . . . ?
Si1 C1 C2 Si2 -73.95(17) . . . . ?
Si2 N2 C17 C18 85.83(16) . . . . ?
Si2 N2 C17 C22 -94.97(15) . . . . ?
Si2 N2 Be1 Cl1 -160.10(9) . . . . ?
Si2 N2 Be1 N1 19.8(2) . . . . ?
N1 Si1 C1 C2 69.67(16) . . . . ?
N1 C5 C6 C7 -173.32(14) . . . . ?
N1 C5 C6 C11 10.0(2) . . . . ?
N1 C5 C10 C9 173.72(15) . . . . ?
N1 C5 C10 C14 -6.5(2) . . . . ?
N2 Si2 C2 C1 66.84(16) . . . . ?
N2 C17 C18 C19 178.46(15) . . . . ?
N2 C17 C18 C23 -1.1(2) . . . . ?
N2 C17 C22 C21 -178.36(14) . . . . ?
N2 C17 C22 C26 0.8(2) . . . . ?
C1 Si1 N1 C5 124.79(13) . . . . ?
C1 Si1 N1 Be1 -54.64(16) . . . . ?
C01T Si2 N2 C17 -106.88(12) . . . . ?
C01T Si2 N2 Be1 69.54(15) . . . . ?
C01T Si2 C2 C1 -58.73(16) . . . . ?
C2 Si2 N2 C17 132.70(12) . . . . ?
C2 Si2 N2 Be1 -50.88(15) . . . . ?
C3 Si1 N1 C5 -115.27(14) . . . . ?
C3 Si1 N1 Be1 65.30(16) . . . . ?
C3 Si1 C1 C2 -53.01(17) . . . . ?
C4 Si1 N1 C5 6.30(18) . . . . ?
C4 Si1 N1 Be1 -173.13(16) . . . . ?
C4 Si1 C1 C2 -168.30(16) . . . . ?
C5 N1 Be1 Cl1 27.63(19) . . . . ?
C5 N1 Be1 N2 -152.31(16) . . . . ?
C5 C6 C7 C8 -2.0(2) . . . . ?
C5 C6 C11 C12 111.45(18) . . . . ?
C5 C6 C11 C13 -125.04(18) . . . . ?
C5 C10 C14 C15 -117.34(19) . . . . ?
C5 C10 C14 C16 117.61(19) . . . . ?
C6 C5 C10 C9 -5.7(2) . . . . ?
C6 C5 C10 C14 174.11(15) . . . . ?
C6 C7 C8 C9 -2.6(3) . . . . ?
C7 C6 C11 C12 -65.3(2) . . . . ?
C7 C6 C11 C13 58.2(2) . . . . ?
C7 C8 C9 C10 3.0(3) . . . . ?
C8 C9 C10 C5 1.2(3) . . . . ?
C8 C9 C10 C14 -178.61(17) . . . . ?
C9 C10 C14 C15 62.5(2) . . . . ?
C9 C10 C14 C16 -62.6(2) . . . . ?
C10 C5 C6 C7 6.1(2) . . . . ?
C10 C5 C6 C11 -170.60(15) . . . . ?
C11 C6 C7 C8 174.82(16) . . . . ?
C17 N2 Be1 Cl1 16.35(18) . . . . ?
C17 N2 Be1 N1 -163.71(15) . . . . ?
C17 C18 C19 C20 0.5(3) . . . . ?
C17 C18 C23 C24 119.3(2) . . . . ?
C17 C18 C23 C25 -116.3(2) . . . . ?
C17 C22 C26 C27 -100.2(2) . . . . ?
C17 C22 C26 C28 135.2(2) . . . . ?
C18 C17 C22 C21 0.9(2) . . . . ?
C18 C17 C22 C26 -179.94(15) . . . . ?
C18 C19 C20 C21 -0.3(3) . . . . ?
C19 C18 C23 C24 -60.3(2) . . . . ?
C19 C18 C23 C25 64.1(2) . . . . ?
C19 C20 C21 C22 0.4(3) . . . . ?
C20 C21 C22 C17 -0.7(3) . . . . ?
C20 C21 C22 C26 -179.88(17) . . . . ?
C21 C22 C26 C27 78.9(2) . . . . ?
C21 C22 C26 C28 -45.6(3) . . . . ?
C22 C17 C18 C19 -0.8(2) . . . . ?
C22 C17 C18 C23 179.72(16) . . . . ?
C23 C18 C19 C20 180.00(19) . . . . ?
C026 Si2 N2 C17 14.00(14) . . . . ?
C026 Si2 N2 Be1 -169.58(14) . . . . ?
C026 Si2 C2 C1 -171.50(14) . . . . ?
Be1 N1 C5 C6 -103.69(17) . . . . ?
Be1 N1 C5 C10 76.89(19) . . . . ?
Be1 N2 C17 C18 -91.09(17) . . . . ?
Be1 N2 C17 C22 88.12(17) . . . . ?
Si3 N3 C49 C50 101.06(14) . . . . ?
Si3 N3 C49 C54 -82.08(15) . . . . ?
Si3 N3 Be2 Cl2 158.89(8) . . . . ?
Si3 N3 Be2 N4 -20.7(2) . . . . ?
Si3 C45 C46 Si4 76.51(14) . . . . ?
Si4 N4 C63 C64 -81.22(14) . . . . ?
Si4 N4 C63 C68 100.31(13) . . . . ?
Si4 N4 Be2 Cl2 154.20(8) . . . . ?
Si4 N4 Be2 N3 -26.2(2) . . . . ?
N3 Si3 C45 C46 -71.23(13) . . . . ?
N3 C49 C50 C51 178.69(14) . . . . ?
N3 C49 C50 C55 0.2(2) . . . . ?
N3 C49 C54 C53 -179.31(13) . . . . ?
N3 C49 C54 C58 -2.5(2) . . . . ?
N4 Si4 C46 C45 -66.94(13) . . . . ?
N4 C63 C64 C65 -179.70(13) . . . . ?
N4 C63 C64 C69 -1.2(2) . . . . ?
N4 C63 C68 C67 177.06(13) . . . . ?
N4 C63 C68 C72 -3.2(2) . . . . ?
C45 Si3 N3 C49 -128.75(11) . . . . ?
C45 Si3 N3 Be2 52.53(13) . . . . ?
C46 Si4 N4 C63 -132.35(11) . . . . ?
C46 Si4 N4 Be2 51.91(13) . . . . ?
C47 Si3 N3 C49 -9.62(13) . . . . ?
C47 Si3 N3 Be2 171.66(12) . . . . ?
C47 Si3 C45 C46 167.49(11) . . . . ?
C48 Si3 N3 C49 111.51(11) . . . . ?
C48 Si3 N3 Be2 -67.21(13) . . . . ?
C48 Si3 C45 C46 52.86(13) . . . . ?
C49 N3 Be2 Cl2 -19.88(16) . . . . ?
C49 N3 Be2 N4 160.53(14) . . . . ?
C49 C50 C51 C52 -0.6(3) . . . . ?
C49 C50 C55 C56 119.1(2) . . . . ?
C49 C50 C55 C57 -115.3(2) . . . . ?
C49 C54 C58 C59 119.85(16) . . . . ?
C49 C54 C58 C60 -116.28(16) . . . . ?
C50 C49 C54 C53 -2.4(2) . . . . ?
C50 C49 C54 C58 174.33(14) . . . . ?
C50 C51 C52 C53 0.0(3) . . . . ?
C51 C50 C55 C56 -59.3(3) . . . . ?
C51 C50 C55 C57 66.2(3) . . . . ?
C51 C52 C53 C54 -0.7(3) . . . . ?
C52 C53 C54 C49 1.9(2) . . . . ?
C52 C53 C54 C58 -174.92(15) . . . . ?
C53 C54 C58 C59 -63.37(19) . . . . ?
C53 C54 C58 C60 60.50(19) . . . . ?
C54 C49 C50 C51 1.8(2) . . . . ?
C54 C49 C50 C55 -176.68(15) . . . . ?
C55 C50 C51 C52 177.91(17) . . . . ?
C61 Si4 N4 C63 107.85(11) . . . . ?
C61 Si4 N4 Be2 -67.89(13) . . . . ?
C61 Si4 C46 C45 58.27(13) . . . . ?
C62 Si4 N4 C63 -14.36(12) . . . . ?
C62 Si4 N4 Be2 169.90(12) . . . . ?
C62 Si4 C46 C45 172.88(12) . . . . ?
C63 N4 Be2 Cl2 -21.67(16) . . . . ?
C63 N4 Be2 N3 157.92(14) . . . . ?
C63 C64 C65 C66 2.6(2) . . . . ?
C63 C64 C69 C70 117.70(16) . . . . ?
C63 C64 C69 C71 -118.09(16) . . . . ?
C63 C68 C72 C73 -130.37(16) . . . . ?
C63 C68 C72 C74 104.95(17) . . . . ?
C64 C63 C68 C67 -1.4(2) . . . . ?
C64 C63 C68 C72 178.31(14) . . . . ?
C64 C65 C66 C67 -1.2(2) . . . . ?
C65 C64 C69 C70 -63.83(19) . . . . ?
C65 C64 C69 C71 60.4(2) . . . . ?
C65 C66 C67 C68 -1.6(2) . . . . ?
C66 C67 C68 C63 2.9(2) . . . . ?
C66 C67 C68 C72 -176.83(15) . . . . ?
C67 C68 C72 C73 49.4(2) . . . . ?
C67 C68 C72 C74 -75.29(19) . . . . ?
C68 C63 C64 C65 -1.2(2) . . . . ?
C68 C63 C64 C69 177.25(14) . . . . ?
C69 C64 C65 C66 -175.93(15) . . . . ?
Be2 N3 C49 C50 -80.07(16) . . . . ?
Be2 N3 C49 C54 96.79(15) . . . . ?
Be2 N4 C63 C64 95.05(15) . . . . ?
Be2 N4 C63 C68 -83.42(15) . . . . ?
O13 C84 C85 O14 70.96(15) . . . . ?
C83 O13 C84 C85 -170.38(12) . . . . ?
C84 O13 C83 C86 105.12(15) . . . 3_665 ?
C85 O14 C86 C83 -145.02(13) . . . 3_665 ?
C86 O14 C85 C84 86.59(15) . . . . ?
Li2 O13 C83 C86 -80.13(16) . . . 3_665 ?
Li2 O13 C84 C85 15.5(2) . . . . ?
Li2 O9 C76 C75 43.6(3) . . . . ?
Li2 O9 C77 C78 40.9(4) . . . . ?
Li2 O10 C75 C76 33.7(4) . . . . ?
Li2 O10 C82 C81 40.9(3) . . . . ?
Li2 O11 C80 C79 46.5(2) . . . . ?
Li2 O11 C81 C82 37.0(3) . . . . ?
Li2 O12 C78 C77 37.8(3) . . . . ?
Li2 O12 C79 C80 36.2(3) . . . . ?
Li2 O9A C76A C75A -37.0(11) . . . . ?
Li2 O9A C77A C78A -34.0(7) . . . . ?
Li2 O10A C75A C76A -45.0(7) . . . . ?
Li2 O10A C82A C81A -40.9(9) . . . . ?
Li2 O11A C80A C79A -32.8(10) . . . . ?
Li2 O11A C81A C82A -38.5(7) . . . . ?
Li2 O12A C78A C77A -39.5(10) . . . . ?
Li2 O12A C79A C80A -43.4(7) . . . . ?
O9 C77 C78 O12 -52.3(4) . . . . ?
O10 C75 C76 O9 -51.4(3) . . . . ?
O11 C81 C82 O10 -52.3(3) . . . . ?
O12 C79 C80 O11 -55.2(3) . . . . ?
C75 O10 C82 C81 166.3(3) . . . . ?
C76 O9 C77 C78 -83.1(3) . . . . ?
C77 O9 C76 C75 167.8(3) . . . . ?
C78 O12 C79 C80 -93.4(3) . . . . ?
C79 O12 C78 C77 168.5(3) . . . . ?
C80 O11 C81 C82 -82.7(3) . . . . ?
C81 O11 C80 C79 165.8(2) . . . . ?
C82 O10 C75 C76 -93.3(3) . . . . ?
O9A C77A C78A O12A 48.0(10) . . . . ?
O10A C75A C76A O9A 53.4(10) . . . . ?
O11A C81A C82A O10A 52.9(9) . . . . ?
O12A C79A C80A O11A 50.3(10) . . . . ?
C75A O10A C82A C81A 86.0(8) . . . . ?
C76A O9A C77A C78A -165.1(7) . . . . ?
C77A O9A C76A C75A 93.5(9) . . . . ?
C78A O12A C79A C80A -172.7(7) . . . . ?
C79A O12A C78A C77A 88.8(9) . . . . ?
C80A O11A C81A C82A -164.7(7) . . . . ?
C81A O11A C80A C79A 92.1(9) . . . . ?
C82A O10A C75A C76A -172.8(7) . . . . ?
Li1 O1 C30 C29 -49.5(5) . . . . ?
Li1 O1 C31 C32 -35.8(4) . . . . ?
Li1 O2 C29 C30 -35.9(4) . . . . ?
Li1 O2 C36 C35 -49.9(4) . . . . ?
Li1 O3 C34 C33 -43.4(5) . . . . ?
Li1 O3 C35 C36 -39.7(4) . . . . ?
Li1 O4 C32 C31 -50.3(4) . . . . ?
Li1 O4 C33 C34 -32.8(4) . . . . ?
Li1 O5 C42 C41 -40.9(8) . . . . ?
Li1 O5 C43 C44 -54.9(5) . . . . ?
Li1 O6 C37 C38 -45.6(5) . . . . ?
Li1 O6 C44 C43 -38.3(6) . . . . ?
Li1 O7 C38 C37 -33.7(8) . . . . ?
Li1 O7 C39 C40 -51.2(5) . . . . ?
Li1 O8 C40 C39 -38.6(6) . . . . ?
Li1 O8 C41 C42 -45.7(7) . . . . ?
Li1 O1A C30A C29A 38.6(8) . . . . ?
Li1 O1A C31A C32A 38.3(10) . . . . ?
Li1 O2A C29A C30A 43.4(8) . . . . ?
Li1 O2A C36A C35A 43.3(8) . . . . ?
Li1 O3A C34A C33A 39.0(7) . . . . ?
Li1 O3A C35A C36A 45.9(7) . . . . ?
Li1 O4A C32A C31A 39.0(8) . . . . ?
Li1 O4A C33A C34A 43.5(9) . . . . ?
Li1 O5A C42A C41A -42.0(8) . . . . ?
Li1 O5A C43A C44A -52.8(6) . . . . ?
Li1 O6A C37A C38A -39.0(7) . . . . ?
Li1 O6A C44A C43A -35.6(8) . . . . ?
Li1 O7A C38A C37A -32.2(9) . . . . ?
Li1 O7A C39A C40A -53.3(7) . . . . ?
Li1 O8A C40A C39A -37.0(9) . . . . ?
Li1 O8A C41A C42A -44.4(8) . . . . ?
O1 C31 C32 O4 57.8(5) . . . . ?
O2 C29 C30 O1 56.7(5) . . . . ?
O3 C35 C36 O2 60.1(5) . . . . ?
O4 C33 C34 O3 50.9(5) . . . . ?
O5 C43 C44 O6 62.8(7) . . . . ?
O6 C37 C38 O7 51.2(7) . . . . ?
O7 C39 C40 O8 58.9(7) . . . . ?
O8 C41 C42 O5 57.9(9) . . . . ?
C29 O2 C36 C35 79.5(4) . . . . ?
C30 O1 C31 C32 -169.8(4) . . . . ?
C31 O1 C30 C29 85.3(5) . . . . ?
C32 O4 C33 C34 -159.8(3) . . . . ?
C33 O4 C32 C31 80.2(4) . . . . ?
C34 O3 C35 C36 -168.5(4) . . . . ?
C35 O3 C34 C33 87.1(5) . . . . ?
C36 O2 C29 C30 -164.9(4) . . . . ?
C37 O6 C44 C43 -165.2(5) . . . . ?
C38 O7 C39 C40 87.9(7) . . . . ?
C39 O7 C38 C37 -169.9(5) . . . . ?
C40 O8 C41 C42 79.7(9) . . . . ?
C41 O8 C40 C39 -160.4(5) . . . . ?
C42 O5 C43 C44 80.2(7) . . . . ?
C43 O5 C42 C41 -169.9(6) . . . . ?
C44 O6 C37 C38 83.0(6) . . . . ?
O1A C31A C32A O4A -52.3(10) . . . . ?
O2A C29A C30A O1A -54.5(9) . . . . ?
O3A C35A C36A O2A -59.9(9) . . . . ?
O4A C33A C34A O3A -53.8(10) . . . . ?
O5A C43A C44A O6A 60.3(8) . . . . ?
O6A C37A C38A O7A 47.8(9) . . . . ?
O7A C39A C40A O8A 58.7(9) . . . . ?
O8A C41A C42A O5A 56.7(10) . . . . ?
C29A O2A C36A C35A 174.1(6) . . . . ?
C30A O1A C31A C32A -85.6(9) . . . . ?
C31A O1A C30A C29A 163.6(7) . . . . ?
C32A O4A C33A C34A -87.8(8) . . . . ?
C33A O4A C32A C31A 172.4(7) . . . . ?
C34A O3A C35A C36A -82.1(8) . . . . ?
C35A O3A C34A C33A 164.6(7) . . . . ?
C36A O2A C29A C30A -89.3(8) . . . . ?
C37A O6A C44A C43A -160.3(6) . . . . ?
C38A O7A C39A C40A 82.2(9) . . . . ?
C39A O7A C38A C37A -166.1(6) . . . . ?
C40A O8A C41A C42A 85.4(12) . . . . ?
C41A O8A C40A C39A -163.8(7) . . . . ?
C42A O5A C43A C44A 81.1(8) . . . . ?
C43A O5A C42A C41A -168.4(6) . . . . ?
C44A O6A C37A C38A 88.4(8) . . . . ?
C91 C90 C89 C88 0.0 . . . . ?
C90 C91 C92 C87 0.0 . . . . ?
C90 C89 C88 C87 0.0 . . . . ?
C89 C88 C87 C92 0.0 . . . . ?
C88 C87 C92 C91 0.0 . . . . ?
C92 C91 C90 C89 0.0 . . . . ?
C91A C90A C89A C88A 0.0 . . . . ?
C90A C91A C92A C87A 0.0 . . . . ?
C90A C89A C88A C87A 0.0 . . . . ?
C89A C88A C87A C92A 0.0 . . . . ?
C88A C87A C92A C91A 0.0 . . . . ?
C92A C91A C90A C89A 0.0 . . . . ?
